data_4326894
loop_
_publ_author_name
'Caroline T. Saouma'
'Curtis E. Moore'
'Arnold L. Rheingold'
'Jonas C. Peters'

_publ_section_title
;
 A Five-Coordinate Phosphino/Acetate Iron(II) Scaffold That Binds N2,
 N2H2, N2H4, and NH3 in the Sixth Site
;
_journal_name_full 'Inorganic Chemistry'
_journal_page_first 11285
_journal_page_last 11287
_journal_paper_doi 10.1021/ic2016066
_journal_volume 50
_journal_year 2011
_chemical_formula_sum 'C118 H196 B2 Fe2 N2 O4 P6'
_chemical_formula_weight 2025.9
_chemical_name_systematic
; 
 ? 
;
_space_group_IT_number 14
_symmetry_cell_setting monoclinic
_symmetry_space_group_name_Hall '-P 2ybc'
_symmetry_space_group_name_H-M 'P 1 21/c 1'
_atom_sites_solution_hydrogens geom
_atom_sites_solution_primary direct
_atom_sites_solution_secondary difmap
_audit_creation_method SHELXL-97
_cell_angle_alpha 90.00
_cell_angle_beta 90.833(3)
_cell_angle_gamma 90.00
_cell_formula_units_Z 4
_cell_length_a 18.2270(6)
_cell_length_b 19.7406(8)
_cell_length_c 31.1376(12)
_cell_measurement_reflns_used 9882
_cell_measurement_temperature 100(2)
_cell_measurement_theta_max 64.40
_cell_measurement_theta_min 2.84
_cell_volume 11202.5(7)
_computing_cell_refinement 'Bruker SAINT'
_computing_data_collection 'Bruker APEX2'
_computing_data_reduction 'Bruker SAINT'
_computing_molecular_graphics 'Bruker SHELXTL'
_computing_publication_material 'Bruker SHELXTL'
_computing_structure_refinement 'SHELXL-97 (Sheldrick, 2008)'
_computing_structure_solution 'SHELXS-97 (Sheldrick, 2008)'
_diffrn_ambient_temperature 100(2)
_diffrn_measured_fraction_theta_full 0.987
_diffrn_measured_fraction_theta_max 0.987
_diffrn_measurement_device_type 'Bruker APEX-II CCD'
_diffrn_measurement_method '\f and \w scans'
_diffrn_radiation_monochromator graphite
_diffrn_radiation_source 'fine-focus sealed tube'
_diffrn_radiation_type CuK\a
_diffrn_radiation_wavelength 1.54178
_diffrn_reflns_av_R_equivalents 0.1394
_diffrn_reflns_av_sigmaI/netI 0.1326
_diffrn_reflns_limit_h_max 16
_diffrn_reflns_limit_h_min -20
_diffrn_reflns_limit_k_max 22
_diffrn_reflns_limit_k_min -22
_diffrn_reflns_limit_l_max 34
_diffrn_reflns_limit_l_min -35
_diffrn_reflns_number 61591
_diffrn_reflns_theta_full 61.16
_diffrn_reflns_theta_max 61.16
_diffrn_reflns_theta_min 2.42
_exptl_absorpt_coefficient_mu 3.273
_exptl_absorpt_correction_T_max 0.8535
_exptl_absorpt_correction_T_min 0.5135
_exptl_absorpt_correction_type multi-scan
_exptl_absorpt_process_details SADABS
_exptl_crystal_colour purple
_exptl_crystal_density_diffrn 1.201
_exptl_crystal_description Plate
_exptl_crystal_F_000 4408
_exptl_crystal_size_max 0.23
_exptl_crystal_size_mid 0.22
_exptl_crystal_size_min 0.05
_refine_diff_density_max 1.083
_refine_diff_density_min -1.927
_refine_diff_density_rms 0.107
_refine_ls_extinction_method none
_refine_ls_goodness_of_fit_ref 1.100
_refine_ls_hydrogen_treatment mixed
_refine_ls_matrix_type full
_refine_ls_number_parameters 2409
_refine_ls_number_reflns 16995
_refine_ls_number_restraints 4629
_refine_ls_restrained_S_all 0.973
_refine_ls_R_factor_all 0.2058
_refine_ls_R_factor_gt 0.1317
_refine_ls_shift/su_max 0.158
_refine_ls_shift/su_mean 0.001
_refine_ls_structure_factor_coef Fsqd
_refine_ls_weighting_details 'calc w=1/[\s^2^(Fo^2^)+(0.0036P)^2^+233.6912P] where P=(Fo^2^+2Fc^2^)/3'
_refine_ls_weighting_scheme calc
_refine_ls_wR_factor_gt 0.2847
_refine_ls_wR_factor_ref 0.3191
_reflns_number_gt 9252
_reflns_number_total 16995
_reflns_threshold_expression >2sigma(I)
_cod_data_source_file ic2016066_si_002_2.cif
_cod_data_source_block Fe2(mu-N2H2)
_cod_database_code 4326894

loop_
_symmetry_equiv_pos_as_xyz
'x, y, z'
'-x, y+1/2, -z+1/2'
'-x, -y, -z'
'x, -y-1/2, z-1/2'

loop_
_atom_site_label
_atom_site_type_symbol
_atom_site_fract_x
_atom_site_fract_y
_atom_site_fract_z
_atom_site_U_iso_or_equiv
_atom_site_adp_type
_atom_site_occupancy
_atom_site_symmetry_multiplicity
_atom_site_calc_flag
_atom_site_refinement_flags
_atom_site_disorder_assembly
_atom_site_disorder_group
Fe1 Fe 0.26756(10) 0.44405(11) 0.19651(6) 0.0150(4) Uani 0.829(2) 1 d PDU A 1
O1 O 0.2106(4) 0.3837(4) 0.2395(2) 0.0179(13) Uani 0.829(2) 1 d PDU A 1
C52 C 0.1510(6) 0.4095(6) 0.2258(3) 0.0180(15) Uani 0.829(2) 1 d PDU A 1
C53 C 0.0786(6) 0.3828(7) 0.2409(4) 0.024(2) Uani 0.829(2) 1 d PDU A 1
H53A H 0.0418 0.3875 0.2178 0.036 Uiso 0.829(2) 1 calc PR A 1
H53B H 0.0629 0.4085 0.2660 0.036 Uiso 0.829(2) 1 calc PR A 1
H53C H 0.0838 0.3349 0.2486 0.036 Uiso 0.829(2) 1 calc PR A 1
O2 O 0.1531(4) 0.4588(4) 0.1993(2) 0.0185(13) Uani 0.829(2) 1 d PDU A 1
N1 N 0.2780(5) 0.5124(4) 0.2392(3) 0.0166(5) Uani 0.829(2) 1 d PDU A 1
B1 B 0.3933(6) 0.4072(5) 0.1121(3) 0.0176(15) Uani 0.829(2) 1 d PDU A 1
C1 C 0.4552(5) 0.3949(6) 0.0751(3) 0.0184(16) Uani 0.829(2) 1 d PDU A 1
C2 C 0.4988(6) 0.4457(6) 0.0581(3) 0.0218(19) Uani 0.829(2) 1 d PDU A 1
H2 H 0.4926 0.4906 0.0683 0.026 Uiso 0.829(2) 1 calc PR A 1
C3 C 0.5506(7) 0.4339(6) 0.0274(4) 0.025(2) Uani 0.829(2) 1 d PDU A 1
H3 H 0.5776 0.4709 0.0162 0.030 Uiso 0.829(2) 1 calc PR A 1
C4 C 0.5643(7) 0.3690(6) 0.0123(4) 0.025(2) Uani 0.829(2) 1 d PDU A 1
H4 H 0.6022 0.3611 -0.0077 0.030 Uiso 0.829(2) 1 calc PR A 1
C5 C 0.5213(7) 0.3160(7) 0.0270(4) 0.024(2) Uani 0.829(2) 1 d PDU A 1
H5 H 0.5287 0.2711 0.0170 0.029 Uiso 0.829(2) 1 calc PR A 1
C6 C 0.4667(7) 0.3299(6) 0.0570(4) 0.0211(19) Uani 0.829(2) 1 d PDU A 1
H6 H 0.4357 0.2939 0.0657 0.025 Uiso 0.829(2) 1 calc PR A 1
C7 C 0.4383(5) 0.4132(6) 0.1586(3) 0.0176(17) Uani 0.829(2) 1 d PDU A 1
H7A H 0.4654 0.4567 0.1591 0.021 Uiso 0.829(2) 1 calc PR A 1
H7B H 0.4751 0.3764 0.1601 0.021 Uiso 0.829(2) 1 calc PR A 1
P1 P 0.38226(16) 0.40896(17) 0.20644(10) 0.0166(6) Uani 0.829(2) 1 d PDU A 1
C10 C 0.4319(6) 0.4579(6) 0.2483(4) 0.0208(19) Uani 0.829(2) 1 d PDU A 1
H10A H 0.4267 0.5064 0.2407 0.025 Uiso 0.829(2) 1 calc PR A 1
H10B H 0.4054 0.4512 0.2755 0.025 Uiso 0.829(2) 1 calc PR A 1
C11 C 0.5139(6) 0.4452(7) 0.2581(4) 0.0267(18) Uani 0.829(2) 1 d PDU A 1
H11 H 0.5370 0.4236 0.2326 0.032 Uiso 0.829(2) 1 calc PR A 1
C12 C 0.5264(7) 0.4003(7) 0.2973(4) 0.035(2) Uani 0.829(2) 1 d PDU A 1
H12A H 0.4978 0.4185 0.3215 0.042 Uiso 0.829(2) 1 calc PR A 1
H12B H 0.5079 0.3543 0.2908 0.042 Uiso 0.829(2) 1 calc PR A 1
C13 C 0.6049(7) 0.3957(8) 0.3107(5) 0.038(2) Uani 0.829(2) 1 d PDU A 1
H13A H 0.6327 0.3725 0.2880 0.045 Uiso 0.829(2) 1 calc PR A 1
H13B H 0.6089 0.3679 0.3371 0.045 Uiso 0.829(2) 1 calc PR A 1
C14 C 0.6388(8) 0.4649(8) 0.3192(5) 0.040(2) Uani 0.829(2) 1 d PDU A 1
H14A H 0.6149 0.4861 0.3442 0.048 Uiso 0.829(2) 1 calc PR A 1
H14B H 0.6916 0.4595 0.3262 0.048 Uiso 0.829(2) 1 calc PR A 1
C15 C 0.6297(7) 0.5100(7) 0.2806(5) 0.038(2) Uani 0.829(2) 1 d PDU A 1
H15A H 0.6485 0.5558 0.2875 0.046 Uiso 0.829(2) 1 calc PR A 1
H15B H 0.6588 0.4917 0.2566 0.046 Uiso 0.829(2) 1 calc PR A 1
C16 C 0.5508(7) 0.5150(7) 0.2668(5) 0.034(2) Uani 0.829(2) 1 d PDU A 1
H16A H 0.5474 0.5426 0.2403 0.041 Uiso 0.829(2) 1 calc PR A 1
H16B H 0.5232 0.5388 0.2894 0.041 Uiso 0.829(2) 1 calc PR A 1
C17 C 0.3969(6) 0.3215(6) 0.2220(4) 0.0196(17) Uani 0.829(2) 1 d PDU A 1
H17A H 0.3951 0.2941 0.1954 0.024 Uiso 0.829(2) 1 calc PR A 1
H17B H 0.4476 0.3182 0.2336 0.024 Uiso 0.829(2) 1 calc PR A 1
C18 C 0.3457(7) 0.2859(6) 0.2551(4) 0.0229(17) Uani 0.829(2) 1 d PDU A 1
H18 H 0.2940 0.2908 0.2443 0.027 Uiso 0.829(2) 1 calc PR A 1
C19 C 0.3492(7) 0.3124(6) 0.3000(4) 0.025(2) Uani 0.829(2) 1 d PDU A 1
H19A H 0.3358 0.3611 0.3000 0.030 Uiso 0.829(2) 1 calc PR A 1
H19B H 0.3999 0.3082 0.3114 0.030 Uiso 0.829(2) 1 calc PR A 1
C20 C 0.2967(7) 0.2733(7) 0.3291(4) 0.027(2) Uani 0.829(2) 1 d PDU A 1
H20A H 0.3000 0.2917 0.3586 0.033 Uiso 0.829(2) 1 calc PR A 1
H20B H 0.2457 0.2794 0.3185 0.033 Uiso 0.829(2) 1 calc PR A 1
C21 C 0.3154(7) 0.1978(7) 0.3299(4) 0.028(2) Uani 0.829(2) 1 d PDU A 1
H21A H 0.3644 0.1912 0.3434 0.034 Uiso 0.829(2) 1 calc PR A 1
H21B H 0.2790 0.1733 0.3474 0.034 Uiso 0.829(2) 1 calc PR A 1
C22 C 0.3153(7) 0.1696(6) 0.2854(4) 0.030(2) Uani 0.829(2) 1 d PDU A 1
H22A H 0.2644 0.1695 0.2738 0.037 Uiso 0.829(2) 1 calc PR A 1
H22B H 0.3327 0.1221 0.2864 0.037 Uiso 0.829(2) 1 calc PR A 1
C23 C 0.3644(7) 0.2106(6) 0.2553(4) 0.027(2) Uani 0.829(2) 1 d PDU A 1
H23A H 0.4163 0.2047 0.2644 0.033 Uiso 0.829(2) 1 calc PR A 1
H23B H 0.3589 0.1925 0.2257 0.033 Uiso 0.829(2) 1 calc PR A 1
C8 C 0.3341(5) 0.3436(5) 0.1130(4) 0.0178(17) Uani 0.829(2) 1 d PDU A 1
H8A H 0.3581 0.3036 0.1263 0.021 Uiso 0.829(2) 1 calc PR A 1
H8B H 0.3200 0.3314 0.0832 0.021 Uiso 0.829(2) 1 calc PR A 1
P2 P 0.25166(17) 0.36430(17) 0.14281(10) 0.0170(6) Uani 0.829(2) 1 d PDU A 1
C24 C 0.2194(6) 0.2839(6) 0.1660(4) 0.0219(18) Uani 0.829(2) 1 d PDU A 1
H24A H 0.2596 0.2676 0.1851 0.026 Uiso 0.829(2) 1 calc PR A 1
H24B H 0.1782 0.2958 0.1849 0.026 Uiso 0.829(2) 1 calc PR A 1
C25 C 0.1937(6) 0.2215(7) 0.1397(4) 0.0258(18) Uani 0.829(2) 1 d PDU A 1
H25 H 0.1571 0.2372 0.1176 0.031 Uiso 0.829(2) 1 calc PR A 1
C26 C 0.2548(7) 0.1873(7) 0.1171(4) 0.029(2) Uani 0.829(2) 1 d PDU A 1
H26A H 0.2952 0.1779 0.1378 0.035 Uiso 0.829(2) 1 calc PR A 1
H26B H 0.2738 0.2178 0.0946 0.035 Uiso 0.829(2) 1 calc PR A 1
C27 C 0.2294(7) 0.1218(7) 0.0968(5) 0.034(2) Uani 0.829(2) 1 d PDU A 1
H27A H 0.2716 0.0991 0.0832 0.041 Uiso 0.829(2) 1 calc PR A 1
H27B H 0.1924 0.1317 0.0741 0.041 Uiso 0.829(2) 1 calc PR A 1
C28 C 0.1958(7) 0.0739(7) 0.1303(5) 0.034(2) Uani 0.829(2) 1 d PDU A 1
H28A H 0.1800 0.0312 0.1162 0.041 Uiso 0.829(2) 1 calc PR A 1
H28B H 0.2328 0.0628 0.1527 0.041 Uiso 0.829(2) 1 calc PR A 1
C29 C 0.1308(7) 0.1084(7) 0.1502(5) 0.034(2) Uani 0.829(2) 1 d PDU A 1
H29A H 0.0929 0.1175 0.1279 0.041 Uiso 0.829(2) 1 calc PR A 1
H29B H 0.1091 0.0784 0.1721 0.041 Uiso 0.829(2) 1 calc PR A 1
C30 C 0.1544(7) 0.1734(7) 0.1706(4) 0.030(2) Uani 0.829(2) 1 d PDU A 1
H30A H 0.1876 0.1632 0.1951 0.036 Uiso 0.829(2) 1 calc PR A 1
H30B H 0.1107 0.1967 0.1820 0.036 Uiso 0.829(2) 1 calc PR A 1
C31 C 0.1855(6) 0.3812(6) 0.0984(4) 0.0220(19) Uani 0.829(2) 1 d PDU A 1
H31A H 0.2099 0.4127 0.0785 0.026 Uiso 0.829(2) 1 calc PR A 1
H31B H 0.1788 0.3380 0.0827 0.026 Uiso 0.829(2) 1 calc PR A 1
C32 C 0.1074(6) 0.4102(6) 0.1063(4) 0.0222(18) Uani 0.829(2) 1 d PDU A 1
H32 H 0.1117 0.4482 0.1275 0.027 Uiso 0.829(2) 1 calc PR A 1
C33 C 0.0551(6) 0.3567(7) 0.1244(4) 0.026(2) Uani 0.829(2) 1 d PDU A 1
H33A H 0.0502 0.3187 0.1038 0.031 Uiso 0.829(2) 1 calc PR A 1
H33B H 0.0756 0.3386 0.1517 0.031 Uiso 0.829(2) 1 calc PR A 1
C34 C -0.0201(6) 0.3876(7) 0.1323(4) 0.031(2) Uani 0.829(2) 1 d PDU A 1
H34A H -0.0157 0.4232 0.1546 0.037 Uiso 0.829(2) 1 calc PR A 1
H34B H -0.0536 0.3522 0.1430 0.037 Uiso 0.829(2) 1 calc PR A 1
C35 C -0.0520(6) 0.4185(7) 0.0909(4) 0.031(2) Uani 0.829(2) 1 d PDU A 1
H35A H -0.0618 0.3820 0.0697 0.037 Uiso 0.829(2) 1 calc PR A 1
H35B H -0.0991 0.4410 0.0971 0.037 Uiso 0.829(2) 1 calc PR A 1
C36 C 0.0002(6) 0.4692(7) 0.0719(4) 0.031(2) Uani 0.829(2) 1 d PDU A 1
H36A H 0.0052 0.5084 0.0915 0.037 Uiso 0.829(2) 1 calc PR A 1
H36B H -0.0202 0.4858 0.0442 0.037 Uiso 0.829(2) 1 calc PR A 1
C37 C 0.0757(6) 0.4380(6) 0.0646(4) 0.0265(19) Uani 0.829(2) 1 d PDU A 1
H37A H 0.0715 0.4011 0.0432 0.032 Uiso 0.829(2) 1 calc PR A 1
H37B H 0.1091 0.4729 0.0531 0.032 Uiso 0.829(2) 1 calc PR A 1
C9 C 0.3498(6) 0.4783(5) 0.1011(3) 0.0182(18) Uani 0.829(2) 1 d PDU A 1
H9A H 0.3134 0.4693 0.0778 0.022 Uiso 0.829(2) 1 calc PR A 1
H9B H 0.3857 0.5113 0.0899 0.022 Uiso 0.829(2) 1 calc PR A 1
P3 P 0.30256(16) 0.51709(17) 0.14569(10) 0.0158(6) Uani 0.829(2) 1 d PDU A 1
C38 C 0.2182(6) 0.5588(7) 0.1270(4) 0.028(2) Uani 0.829(2) 1 d PDU A 1
H38A H 0.1851 0.5222 0.1169 0.034 Uiso 0.829(2) 1 calc PR A 1
H38B H 0.1953 0.5784 0.1528 0.034 Uiso 0.829(2) 1 calc PR A 1
C39 C 0.2146(7) 0.6130(7) 0.0932(4) 0.031(2) Uani 0.829(2) 1 d PDU A 1
H39 H 0.2453 0.6518 0.1036 0.037 Uiso 0.829(2) 1 calc PR A 1
C40 C 0.2414(7) 0.5936(7) 0.0490(4) 0.034(2) Uani 0.829(2) 1 d PDU A 1
H40A H 0.2150 0.5525 0.0392 0.041 Uiso 0.829(2) 1 calc PR A 1
H40B H 0.2943 0.5824 0.0511 0.041 Uiso 0.829(2) 1 calc PR A 1
C41 C 0.2304(8) 0.6495(8) 0.0157(4) 0.039(2) Uani 0.829(2) 1 d PDU A 1
H41A H 0.2444 0.6324 -0.0129 0.047 Uiso 0.829(2) 1 calc PR A 1
H41B H 0.2626 0.6883 0.0230 0.047 Uiso 0.829(2) 1 calc PR A 1
C42 C 0.1507(7) 0.6732(8) 0.0141(5) 0.043(2) Uani 0.829(2) 1 d PDU A 1
H42A H 0.1464 0.7125 -0.0056 0.051 Uiso 0.829(2) 1 calc PR A 1
H42B H 0.1195 0.6364 0.0023 0.051 Uiso 0.829(2) 1 calc PR A 1
C43 C 0.1242(7) 0.6923(7) 0.0557(4) 0.040(2) Uani 0.829(2) 1 d PDU A 1
H43A H 0.0713 0.7033 0.0531 0.047 Uiso 0.829(2) 1 calc PR A 1
H43B H 0.1501 0.7339 0.0652 0.047 Uiso 0.829(2) 1 calc PR A 1
C44 C 0.1342(7) 0.6381(7) 0.0903(4) 0.035(2) Uani 0.829(2) 1 d PDU A 1
H44A H 0.1016 0.5992 0.0836 0.042 Uiso 0.829(2) 1 calc PR A 1
H44B H 0.1199 0.6568 0.1184 0.042 Uiso 0.829(2) 1 calc PR A 1
C45 C 0.3590(6) 0.5880(6) 0.1637(4) 0.0215(19) Uani 0.829(2) 1 d PDU A 1
H45A H 0.3265 0.6202 0.1787 0.026 Uiso 0.829(2) 1 calc PR A 1
H45B H 0.3944 0.5704 0.1854 0.026 Uiso 0.829(2) 1 calc PR A 1
C46 C 0.4029(6) 0.6285(6) 0.1303(4) 0.0207(18) Uani 0.829(2) 1 d PDU A 1
H46 H 0.3829 0.6150 0.1015 0.025 Uiso 0.829(2) 1 calc PR A 1
C47 C 0.3952(7) 0.7069(6) 0.1328(4) 0.026(2) Uani 0.829(2) 1 d PDU A 1
H47A H 0.3427 0.7196 0.1314 0.031 Uiso 0.829(2) 1 calc PR A 1
H47B H 0.4160 0.7234 0.1604 0.031 Uiso 0.829(2) 1 calc PR A 1
C48 C 0.4351(7) 0.7389(6) 0.0962(4) 0.029(2) Uani 0.829(2) 1 d PDU A 1
H48A H 0.4110 0.7251 0.0689 0.035 Uiso 0.829(2) 1 calc PR A 1
H48B H 0.4309 0.7888 0.0986 0.035 Uiso 0.829(2) 1 calc PR A 1
C49 C 0.5142(7) 0.7202(7) 0.0947(5) 0.030(2) Uani 0.829(2) 1 d PDU A 1
H49A H 0.5401 0.7399 0.1200 0.036 Uiso 0.829(2) 1 calc PR A 1
H49B H 0.5361 0.7398 0.0686 0.036 Uiso 0.829(2) 1 calc PR A 1
C50 C 0.5257(7) 0.6429(6) 0.0946(4) 0.026(2) Uani 0.829(2) 1 d PDU A 1
H50A H 0.5089 0.6241 0.0666 0.031 Uiso 0.829(2) 1 calc PR A 1
H50B H 0.5786 0.6326 0.0981 0.031 Uiso 0.829(2) 1 calc PR A 1
C51 C 0.4832(6) 0.6095(6) 0.1307(4) 0.0222(19) Uani 0.829(2) 1 d PDU A 1
H51A H 0.4875 0.5597 0.1281 0.027 Uiso 0.829(2) 1 calc PR A 1
H51B H 0.5055 0.6230 0.1586 0.027 Uiso 0.829(2) 1 calc PR A 1
Fe2 Fe 0.23508(10) 0.61590(11) 0.30014(6) 0.0178(4) Uani 0.829(2) 1 d PDU A 1
O3 O 0.2908(4) 0.6773(4) 0.2580(2) 0.0210(13) Uani 0.829(2) 1 d PDU A 1
C105 C 0.3513(6) 0.6524(6) 0.2700(4) 0.0221(16) Uani 0.829(2) 1 d PDU A 1
C106 C 0.4221(6) 0.6794(6) 0.2546(4) 0.025(3) Uani 0.829(2) 1 d PDU A 1
H10Z H 0.4127 0.7135 0.2323 0.038 Uiso 0.829(2) 1 calc PR A 1
H10Y H 0.4512 0.6423 0.2426 0.038 Uiso 0.829(2) 1 calc PR A 1
H10X H 0.4491 0.7002 0.2786 0.038 Uiso 0.829(2) 1 calc PR A 1
O4 O 0.3498(4) 0.6025(4) 0.2964(3) 0.0239(14) Uani 0.829(2) 1 d PDU A 1
N2 N 0.2263(5) 0.5473(5) 0.2577(3) 0.0176(14) Uani 0.829(2) 1 d PDU A 1
B2 B 0.1092(6) 0.6465(6) 0.3851(4) 0.0222(16) Uani 0.829(2) 1 d PDU A 1
C54 C 0.0479(6) 0.6582(6) 0.4230(4) 0.0263(18) Uani 0.829(2) 1 d PDU A 1
C55 C 0.0291(7) 0.7209(7) 0.4385(4) 0.032(2) Uani 0.829(2) 1 d PDU A 1
H55 H 0.0544 0.7592 0.4277 0.039 Uiso 0.829(2) 1 calc PR A 1
C56 C -0.0237(7) 0.7319(7) 0.4685(4) 0.035(2) Uani 0.829(2) 1 d PDU A 1
H56 H -0.0328 0.7766 0.4784 0.042 Uiso 0.829(2) 1 calc PR A 1
C57 C -0.0634(7) 0.6794(7) 0.4841(4) 0.035(2) Uani 0.829(2) 1 d PDU A 1
H57 H -0.1011 0.6876 0.5042 0.042 Uiso 0.829(2) 1 calc PR A 1
C58 C -0.0485(7) 0.6129(8) 0.4705(4) 0.033(2) Uani 0.829(2) 1 d PDU A 1
H58 H -0.0749 0.5753 0.4813 0.040 Uiso 0.829(2) 1 calc PR A 1
C59 C 0.0069(7) 0.6048(7) 0.4405(4) 0.0311(19) Uani 0.829(2) 1 d PDU A 1
H59 H 0.0177 0.5601 0.4312 0.037 Uiso 0.829(2) 1 calc PR A 1
C60 C 0.0640(6) 0.6420(6) 0.3387(3) 0.0213(18) Uani 0.829(2) 1 d PDU A 1
H60A H 0.0265 0.6783 0.3380 0.026 Uiso 0.829(2) 1 calc PR A 1
H60B H 0.0378 0.5981 0.3375 0.026 Uiso 0.829(2) 1 calc PR A 1
P4 P 0.11975(16) 0.64958(17) 0.29112(10) 0.0177(6) Uani 0.829(2) 1 d PDU A 1
C63 C 0.1035(6) 0.7383(6) 0.2747(4) 0.0247(18) Uani 0.829(2) 1 d PDU A 1
H63A H 0.0528 0.7405 0.2628 0.030 Uiso 0.829(2) 1 calc PR A 1
H63B H 0.1042 0.7659 0.3012 0.030 Uiso 0.829(2) 1 calc PR A 1
C64 C 0.1528(6) 0.7741(6) 0.2426(3) 0.0226(18) Uani 0.829(2) 1 d PDU A 1
H64 H 0.2040 0.7729 0.2545 0.027 Uiso 0.829(2) 1 calc PR A 1
C65 C 0.1543(7) 0.7421(5) 0.1984(4) 0.0268(19) Uani 0.829(2) 1 d PDU A 1
H65A H 0.1043 0.7429 0.1855 0.032 Uiso 0.829(2) 1 calc PR A 1
H65B H 0.1699 0.6942 0.2010 0.032 Uiso 0.829(2) 1 calc PR A 1
C66 C 0.2070(7) 0.7801(7) 0.1693(4) 0.029(2) Uani 0.829(2) 1 d PDU A 1
H66A H 0.2052 0.7600 0.1402 0.035 Uiso 0.829(2) 1 calc PR A 1
H66B H 0.2577 0.7755 0.1807 0.035 Uiso 0.829(2) 1 calc PR A 1
C67 C 0.1866(7) 0.8553(7) 0.1666(4) 0.032(2) Uani 0.829(2) 1 d PDU A 1
H67A H 0.2238 0.8796 0.1496 0.039 Uiso 0.829(2) 1 calc PR A 1
H67B H 0.1386 0.8601 0.1516 0.039 Uiso 0.829(2) 1 calc PR A 1
C68 C 0.1821(7) 0.8871(5) 0.2104(4) 0.034(2) Uani 0.829(2) 1 d PDU A 1
H68A H 0.2315 0.8874 0.2241 0.040 Uiso 0.829(2) 1 calc PR A 1
H68B H 0.1655 0.9346 0.2075 0.040 Uiso 0.829(2) 1 calc PR A 1
C69 C 0.1301(7) 0.8493(6) 0.2386(4) 0.030(2) Uani 0.829(2) 1 d PDU A 1
H69A H 0.0798 0.8523 0.2264 0.036 Uiso 0.829(2) 1 calc PR A 1
H69B H 0.1300 0.8703 0.2675 0.036 Uiso 0.829(2) 1 calc PR A 1
C70 C 0.0697(6) 0.6000(6) 0.2492(4) 0.0232(18) Uani 0.829(2) 1 d PDU A 1
H70A H 0.0950 0.6077 0.2217 0.028 Uiso 0.829(2) 1 calc PR A 1
H70B H 0.0761 0.5514 0.2564 0.028 Uiso 0.829(2) 1 calc PR A 1
C71 C -0.0133(6) 0.6119(7) 0.2409(4) 0.0306(19) Uani 0.829(2) 1 d PDU A 1
H71 H -0.0339 0.6356 0.2663 0.037 Uiso 0.829(2) 1 calc PR A 1
C72 C -0.0523(7) 0.5436(7) 0.2356(5) 0.037(2) Uani 0.829(2) 1 d PDU A 1
H72A H -0.0260 0.5166 0.2139 0.045 Uiso 0.829(2) 1 calc PR A 1
H72B H -0.0486 0.5188 0.2633 0.045 Uiso 0.829(2) 1 calc PR A 1
C73 C -0.1308(7) 0.5476(8) 0.2226(5) 0.041(2) Uani 0.829(2) 1 d PDU A 1
H73A H -0.1592 0.5687 0.2460 0.049 Uiso 0.829(2) 1 calc PR A 1
H73B H -0.1503 0.5014 0.2177 0.049 Uiso 0.829(2) 1 calc PR A 1
C74 C -0.1397(8) 0.5896(8) 0.1815(5) 0.044(2) Uani 0.829(2) 1 d PDU A 1
H74A H -0.1142 0.5671 0.1576 0.052 Uiso 0.829(2) 1 calc PR A 1
H74B H -0.1924 0.5936 0.1737 0.052 Uiso 0.829(2) 1 calc PR A 1
C75 C -0.1072(7) 0.6594(7) 0.1893(5) 0.040(2) Uani 0.829(2) 1 d PDU A 1
H75A H -0.1132 0.6872 0.1630 0.049 Uiso 0.829(2) 1 calc PR A 1
H75B H -0.1340 0.6821 0.2127 0.049 Uiso 0.829(2) 1 calc PR A 1
C76 C -0.0286(7) 0.6550(7) 0.2010(5) 0.038(2) Uani 0.829(2) 1 d PDU A 1
H76A H -0.0095 0.7012 0.2062 0.045 Uiso 0.829(2) 1 calc PR A 1
H76B H -0.0017 0.6356 0.1765 0.045 Uiso 0.829(2) 1 calc PR A 1
C61 C 0.1670(6) 0.7109(6) 0.3843(4) 0.0220(19) Uani 0.829(2) 1 d PDU A 1
H61A H 0.1811 0.7222 0.4143 0.026 Uiso 0.829(2) 1 calc PR A 1
H61B H 0.1412 0.7507 0.3720 0.026 Uiso 0.829(2) 1 calc PR A 1
P5 P 0.24996(16) 0.69663(18) 0.35408(10) 0.0207(7) Uani 0.829(2) 1 d PDU A 1
C77 C 0.2796(6) 0.7761(6) 0.3325(4) 0.0228(18) Uani 0.829(2) 1 d PDU A 1
H77A H 0.3205 0.7655 0.3130 0.027 Uiso 0.829(2) 1 calc PR A 1
H77B H 0.2387 0.7927 0.3141 0.027 Uiso 0.829(2) 1 calc PR A 1
C78 C 0.3049(6) 0.8365(6) 0.3597(4) 0.0240(17) Uani 0.829(2) 1 d PDU A 1
H78 H 0.3435 0.8208 0.3805 0.029 Uiso 0.829(2) 1 calc PR A 1
C79 C 0.3390(7) 0.8899(7) 0.3294(4) 0.030(2) Uani 0.829(2) 1 d PDU A 1
H79A H 0.3822 0.8695 0.3154 0.036 Uiso 0.829(2) 1 calc PR A 1
H79B H 0.3027 0.9012 0.3066 0.036 Uiso 0.829(2) 1 calc PR A 1
C80 C 0.3631(7) 0.9558(7) 0.3517(4) 0.032(2) Uani 0.829(2) 1 d PDU A 1
H80A H 0.4044 0.9464 0.3719 0.039 Uiso 0.829(2) 1 calc PR A 1
H80B H 0.3801 0.9887 0.3300 0.039 Uiso 0.829(2) 1 calc PR A 1
C81 C 0.2996(7) 0.9851(7) 0.3758(4) 0.036(2) Uani 0.829(2) 1 d PDU A 1
H81A H 0.2607 0.9988 0.3551 0.044 Uiso 0.829(2) 1 calc PR A 1
H81B H 0.3162 1.0262 0.3914 0.044 Uiso 0.829(2) 1 calc PR A 1
C82 C 0.2679(7) 0.9356(7) 0.4076(4) 0.032(2) Uani 0.829(2) 1 d PDU A 1
H82A H 0.2254 0.9565 0.4219 0.039 Uiso 0.829(2) 1 calc PR A 1
H82B H 0.3053 0.9246 0.4299 0.039 Uiso 0.829(2) 1 calc PR A 1
C83 C 0.2434(6) 0.8704(7) 0.3847(4) 0.027(2) Uani 0.829(2) 1 d PDU A 1
H83A H 0.2248 0.8381 0.4063 0.033 Uiso 0.829(2) 1 calc PR A 1
H83B H 0.2024 0.8812 0.3646 0.033 Uiso 0.829(2) 1 calc PR A 1
C84 C 0.3158(6) 0.6781(7) 0.3977(4) 0.0263(19) Uani 0.829(2) 1 d PDU A 1
H84A H 0.3212 0.7202 0.4148 0.032 Uiso 0.829(2) 1 calc PR A 1
H84B H 0.2922 0.6445 0.4166 0.032 Uiso 0.829(2) 1 calc PR A 1
C85 C 0.3934(6) 0.6522(7) 0.3896(4) 0.0276(18) Uani 0.829(2) 1 d PDU A 1
H85 H 0.3889 0.6155 0.3675 0.033 Uiso 0.829(2) 1 calc PR A 1
C86 C 0.4266(6) 0.6192(7) 0.4305(4) 0.030(2) Uani 0.829(2) 1 d PDU A 1
H86A H 0.4326 0.6541 0.4531 0.037 Uiso 0.829(2) 1 calc PR A 1
H86B H 0.3925 0.5843 0.4412 0.037 Uiso 0.829(2) 1 calc PR A 1
C87 C 0.5000(6) 0.5871(7) 0.4217(5) 0.035(2) Uani 0.829(2) 1 d PDU A 1
H87A H 0.4930 0.5488 0.4016 0.042 Uiso 0.829(2) 1 calc PR A 1
H87B H 0.5209 0.5689 0.4489 0.042 Uiso 0.829(2) 1 calc PR A 1
C88 C 0.5538(6) 0.6377(7) 0.4026(5) 0.035(2) Uani 0.829(2) 1 d PDU A 1
H88A H 0.5673 0.6719 0.4245 0.042 Uiso 0.829(2) 1 calc PR A 1
H88B H 0.5990 0.6136 0.3942 0.042 Uiso 0.829(2) 1 calc PR A 1
C89 C 0.5204(6) 0.6729(7) 0.3635(4) 0.033(2) Uani 0.829(2) 1 d PDU A 1
H89A H 0.5156 0.6397 0.3398 0.040 Uiso 0.829(2) 1 calc PR A 1
H89B H 0.5542 0.7091 0.3541 0.040 Uiso 0.829(2) 1 calc PR A 1
C90 C 0.4456(6) 0.7038(7) 0.3720(4) 0.028(2) Uani 0.829(2) 1 d PDU A 1
H90A H 0.4511 0.7415 0.3928 0.033 Uiso 0.829(2) 1 calc PR A 1
H90B H 0.4250 0.7226 0.3449 0.033 Uiso 0.829(2) 1 calc PR A 1
C62 C 0.1554(6) 0.5760(6) 0.3956(4) 0.0223(18) Uani 0.829(2) 1 d PDU A 1
H62A H 0.1207 0.5414 0.4061 0.027 Uiso 0.829(2) 1 calc PR A 1
H62B H 0.1914 0.5852 0.4190 0.027 Uiso 0.829(2) 1 calc PR A 1
P6 P 0.20299(16) 0.54220(17) 0.35055(10) 0.0201(7) Uani 0.829(2) 1 d PDU A 1
C91 C 0.1456(6) 0.4713(6) 0.3314(4) 0.0243(19) Uani 0.829(2) 1 d PDU A 1
H91A H 0.1083 0.4897 0.3112 0.029 Uiso 0.829(2) 1 calc PR A 1
H91B H 0.1770 0.4400 0.3150 0.029 Uiso 0.829(2) 1 calc PR A 1
C92 C 0.1055(6) 0.4298(7) 0.3658(4) 0.0256(18) Uani 0.829(2) 1 d PDU A 1
H92 H 0.1271 0.4422 0.3945 0.031 Uiso 0.829(2) 1 calc PR A 1
C93 C 0.0236(6) 0.4446(7) 0.3670(4) 0.029(2) Uani 0.829(2) 1 d PDU A 1
H93A H 0.0004 0.4303 0.3395 0.035 Uiso 0.829(2) 1 calc PR A 1
H93B H 0.0160 0.4940 0.3702 0.035 Uiso 0.829(2) 1 calc PR A 1
C94 C -0.0133(7) 0.4076(7) 0.4040(4) 0.035(2) Uani 0.829(2) 1 d PDU A 1
H94A H 0.0068 0.4248 0.4317 0.042 Uiso 0.829(2) 1 calc PR A 1
H94B H -0.0666 0.4172 0.4032 0.042 Uiso 0.829(2) 1 calc PR A 1
C95 C -0.0012(8) 0.3320(8) 0.4015(5) 0.038(2) Uani 0.829(2) 1 d PDU A 1
H95A H -0.0203 0.3104 0.4278 0.046 Uiso 0.829(2) 1 calc PR A 1
H95B H -0.0290 0.3136 0.3766 0.046 Uiso 0.829(2) 1 calc PR A 1
C96 C 0.0782(7) 0.3146(7) 0.3971(4) 0.036(2) Uani 0.829(2) 1 d PDU A 1
H96A H 0.0831 0.2653 0.3921 0.043 Uiso 0.829(2) 1 calc PR A 1
H96B H 0.1045 0.3256 0.4243 0.043 Uiso 0.829(2) 1 calc PR A 1
C97 C 0.1138(7) 0.3530(7) 0.3602(4) 0.029(2) Uani 0.829(2) 1 d PDU A 1
H97A H 0.0906 0.3390 0.3327 0.035 Uiso 0.829(2) 1 calc PR A 1
H97B H 0.1666 0.3413 0.3591 0.035 Uiso 0.829(2) 1 calc PR A 1
C98 C 0.2866(6) 0.4996(7) 0.3700(4) 0.033(2) Uani 0.829(2) 1 d PDU A 1
H98A H 0.3097 0.4795 0.3443 0.040 Uiso 0.829(2) 1 calc PR A 1
H98B H 0.3200 0.5359 0.3802 0.040 Uiso 0.829(2) 1 calc PR A 1
C99 C 0.2887(7) 0.4463(9) 0.4035(4) 0.0375(19) Uani 0.829(2) 1 d PDU A 1
H99 H 0.2592 0.4074 0.3922 0.045 Uiso 0.829(2) 1 calc PR A 1
C100 C 0.2584(8) 0.4639(8) 0.4468(4) 0.042(2) Uani 0.829(2) 1 d PDU A 1
H10E H 0.2059 0.4759 0.4435 0.050 Uiso 0.829(2) 1 calc PR A 1
H10F H 0.2847 0.5040 0.4584 0.050 Uiso 0.829(2) 1 calc PR A 1
C101 C 0.2662(9) 0.4057(9) 0.4782(5) 0.046(2) Uani 0.829(2) 1 d PDU A 1
H10G H 0.2466 0.4197 0.5063 0.056 Uiso 0.829(2) 1 calc PR A 1
H10H H 0.2367 0.3669 0.4677 0.056 Uiso 0.829(2) 1 calc PR A 1
C102 C 0.3451(9) 0.3835(9) 0.4842(5) 0.050(2) Uani 0.829(2) 1 d PDU A 1
H10I H 0.3742 0.4211 0.4967 0.060 Uiso 0.829(2) 1 calc PR A 1
H10J H 0.3474 0.3448 0.5044 0.060 Uiso 0.829(2) 1 calc PR A 1
C103 C 0.3768(9) 0.3631(8) 0.4422(5) 0.048(2) Uani 0.829(2) 1 d PDU A 1
H10K H 0.3509 0.3224 0.4313 0.057 Uiso 0.829(2) 1 calc PR A 1
H10L H 0.4292 0.3513 0.4465 0.057 Uiso 0.829(2) 1 calc PR A 1
C104 C 0.3699(8) 0.4207(8) 0.4088(4) 0.041(2) Uani 0.829(2) 1 d PDU A 1
H10M H 0.3873 0.4042 0.3807 0.049 Uiso 0.829(2) 1 calc PR A 1
H10N H 0.4016 0.4590 0.4178 0.049 Uiso 0.829(2) 1 calc PR A 1
Fe1A Fe 0.2634(5) 0.4094(5) 0.1951(3) 0.0220(14) Uani 0.171(2) 1 d PDU A 2
O1A O 0.2064(12) 0.3466(13) 0.2370(8) 0.020(2) Uani 0.171(2) 1 d PDU A 2
C52A C 0.1469(11) 0.3734(14) 0.2244(8) 0.020(2) Uani 0.171(2) 1 d PDU A 2
C53A C 0.0743(16) 0.346(3) 0.2385(17) 0.023(6) Uani 0.171(2) 1 d PDU A 2
H53D H 0.0627 0.3046 0.2221 0.034 Uiso 0.171(2) 1 calc PR A 2
H53E H 0.0359 0.3796 0.2333 0.034 Uiso 0.171(2) 1 calc PR A 2
H53F H 0.0769 0.3348 0.2691 0.034 Uiso 0.171(2) 1 calc PR A 2
O2A O 0.1487(9) 0.4237(14) 0.1988(9) 0.020(2) Uani 0.171(2) 1 d PDU A 2
N1A N 0.2736(12) 0.4751(13) 0.2394(7) 0.0166(5) Uani 0.171(2) 1 d PDU A 2
B1A B 0.3878(12) 0.3776(12) 0.1101(7) 0.018(2) Uani 0.171(2) 1 d PDU A 2
C1A C 0.4496(18) 0.3672(16) 0.0728(11) 0.020(2) Uani 0.171(2) 1 d PDU A 2
C2A C 0.4904(17) 0.4195(16) 0.0554(10) 0.021(2) Uani 0.171(2) 1 d PDU A 2
H2A H 0.4769 0.4650 0.0613 0.025 Uiso 0.171(2) 1 calc PR A 2
C3A C 0.550(3) 0.407(2) 0.030(2) 0.023(3) Uani 0.171(2) 1 d PDU A 2
H3A H 0.5816 0.4440 0.0229 0.027 Uiso 0.171(2) 1 calc PR A 2
C4A C 0.566(3) 0.344(2) 0.013(2) 0.023(3) Uani 0.171(2) 1 d PDU A 2
H4A H 0.6009 0.3378 -0.0085 0.028 Uiso 0.171(2) 1 calc PR A 2
C5A C 0.529(3) 0.289(2) 0.0304(19) 0.023(3) Uani 0.171(2) 1 d PDU A 2
H5A H 0.5408 0.2437 0.0227 0.027 Uiso 0.171(2) 1 calc PR A 2
C6A C 0.472(3) 0.3021(17) 0.0593(18) 0.022(3) Uani 0.171(2) 1 d PDU A 2
H6A H 0.4473 0.2642 0.0709 0.026 Uiso 0.171(2) 1 calc PR A 2
C7A C 0.4336(13) 0.384(2) 0.1563(7) 0.019(2) Uani 0.171(2) 1 d PDU A 2
H7A1 H 0.4583 0.4288 0.1572 0.023 Uiso 0.171(2) 1 calc PR A 2
H7A2 H 0.4722 0.3490 0.1571 0.023 Uiso 0.171(2) 1 calc PR A 2
P1A P 0.3783(6) 0.3757(8) 0.2043(4) 0.0209(17) Uani 0.171(2) 1 d PDU A 2
C10A C 0.4302(15) 0.424(2) 0.2461(11) 0.023(2) Uani 0.171(2) 1 d PDU A 2
H10C H 0.4254 0.4728 0.2391 0.028 Uiso 0.171(2) 1 calc PR A 2
H10D H 0.4055 0.4168 0.2738 0.028 Uiso 0.171(2) 1 calc PR A 2
C11A C 0.5129(17) 0.409(2) 0.2531(14) 0.031(3) Uani 0.171(2) 1 d PDU A 2
H11A H 0.5302 0.3857 0.2265 0.037 Uiso 0.171(2) 1 calc PR A 2
C12A C 0.528(2) 0.361(2) 0.2900(18) 0.035(3) Uani 0.171(2) 1 d PDU A 2
H12C H 0.4967 0.3747 0.3142 0.042 Uiso 0.171(2) 1 calc PR A 2
H12D H 0.5134 0.3152 0.2811 0.042 Uiso 0.171(2) 1 calc PR A 2
C13A C 0.605(2) 0.358(2) 0.3062(19) 0.037(3) Uani 0.171(2) 1 d PDU A 2
H13C H 0.6363 0.3364 0.2844 0.044 Uiso 0.171(2) 1 calc PR A 2
H13D H 0.6074 0.3302 0.3326 0.044 Uiso 0.171(2) 1 calc PR A 2
C14A C 0.634(3) 0.429(3) 0.3160(16) 0.038(3) Uani 0.171(2) 1 d PDU A 2
H14C H 0.6026 0.4515 0.3376 0.046 Uiso 0.171(2) 1 calc PR A 2
H14D H 0.6846 0.4268 0.3276 0.046 Uiso 0.171(2) 1 calc PR A 2
C15A C 0.632(2) 0.470(3) 0.2748(17) 0.037(3) Uani 0.171(2) 1 d PDU A 2
H15C H 0.6525 0.5154 0.2803 0.045 Uiso 0.171(2) 1 calc PR A 2
H15D H 0.6638 0.4471 0.2534 0.045 Uiso 0.171(2) 1 calc PR A 2
C16A C 0.556(2) 0.476(2) 0.2570(18) 0.034(3) Uani 0.171(2) 1 d PDU A 2
H16C H 0.5585 0.4966 0.2281 0.041 Uiso 0.171(2) 1 calc PR A 2
H16D H 0.5282 0.5070 0.2755 0.041 Uiso 0.171(2) 1 calc PR A 2
C17A C 0.3975(19) 0.2892(14) 0.2208(12) 0.025(3) Uani 0.171(2) 1 d PDU A 2
H17C H 0.3995 0.2613 0.1944 0.030 Uiso 0.171(2) 1 calc PR A 2
H17D H 0.4473 0.2886 0.2339 0.030 Uiso 0.171(2) 1 calc PR A 2
C18A C 0.345(2) 0.2526(17) 0.2528(11) 0.026(2) Uani 0.171(2) 1 d PDU A 2
H18A H 0.2935 0.2553 0.2411 0.031 Uiso 0.171(2) 1 calc PR A 2
C19A C 0.346(3) 0.279(2) 0.2978(12) 0.026(3) Uani 0.171(2) 1 d PDU A 2
H19C H 0.3286 0.3267 0.2977 0.031 Uiso 0.171(2) 1 calc PR A 2
H19D H 0.3970 0.2787 0.3091 0.031 Uiso 0.171(2) 1 calc PR A 2
C20A C 0.297(3) 0.237(2) 0.3273(14) 0.027(3) Uani 0.171(2) 1 d PDU A 2
H20C H 0.3019 0.2538 0.3571 0.032 Uiso 0.171(2) 1 calc PR A 2
H20D H 0.2454 0.2413 0.3180 0.032 Uiso 0.171(2) 1 calc PR A 2
C21A C 0.319(3) 0.162(2) 0.3261(13) 0.029(3) Uani 0.171(2) 1 d PDU A 2
H21C H 0.3701 0.1569 0.3374 0.034 Uiso 0.171(2) 1 calc PR A 2
H21D H 0.2863 0.1353 0.3444 0.034 Uiso 0.171(2) 1 calc PR A 2
C22A C 0.315(3) 0.136(2) 0.2809(14) 0.030(3) Uani 0.171(2) 1 d PDU A 2
H22C H 0.2645 0.1411 0.2693 0.036 Uiso 0.171(2) 1 calc PR A 2
H22D H 0.3286 0.0876 0.2801 0.036 Uiso 0.171(2) 1 calc PR A 2
C23A C 0.369(3) 0.1780(18) 0.2537(14) 0.029(3) Uani 0.171(2) 1 d PDU A 2
H23C H 0.4189 0.1744 0.2661 0.035 Uiso 0.171(2) 1 calc PR A 2
H23D H 0.3696 0.1599 0.2241 0.035 Uiso 0.171(2) 1 calc PR A 2
C8A C 0.3310(13) 0.3122(14) 0.1112(10) 0.019(3) Uani 0.171(2) 1 d PDU A 2
H8A1 H 0.3565 0.2730 0.1246 0.023 Uiso 0.171(2) 1 calc PR A 2
H8A2 H 0.3172 0.2995 0.0814 0.023 Uiso 0.171(2) 1 calc PR A 2
P2A P 0.2482(7) 0.3307(8) 0.1411(4) 0.0213(18) Uani 0.171(2) 1 d PDU A 2
C24A C 0.215(2) 0.2493(13) 0.1623(11) 0.024(3) Uani 0.171(2) 1 d PDU A 2
H24C H 0.2535 0.2334 0.1826 0.029 Uiso 0.171(2) 1 calc PR A 2
H24D H 0.1718 0.2605 0.1799 0.029 Uiso 0.171(2) 1 calc PR A 2
C25A C 0.192(2) 0.1864(15) 0.1356(13) 0.029(2) Uani 0.171(2) 1 d PDU A 2
H25A H 0.1552 0.2006 0.1134 0.034 Uiso 0.171(2) 1 calc PR A 2
C26A C 0.256(2) 0.155(2) 0.1134(18) 0.031(3) Uani 0.171(2) 1 d PDU A 2
H26C H 0.2949 0.1437 0.1348 0.037 Uiso 0.171(2) 1 calc PR A 2
H26D H 0.2763 0.1869 0.0924 0.037 Uiso 0.171(2) 1 calc PR A 2
C27A C 0.232(3) 0.090(2) 0.0904(15) 0.034(3) Uani 0.171(2) 1 d PDU A 2
H27C H 0.2751 0.0693 0.0767 0.041 Uiso 0.171(2) 1 calc PR A 2
H27D H 0.1962 0.1021 0.0673 0.041 Uiso 0.171(2) 1 calc PR A 2
C28A C 0.197(3) 0.0391(18) 0.1209(19) 0.035(3) Uani 0.171(2) 1 d PDU A 2
H28C H 0.1801 -0.0011 0.1045 0.042 Uiso 0.171(2) 1 calc PR A 2
H28D H 0.2337 0.0241 0.1426 0.042 Uiso 0.171(2) 1 calc PR A 2
C29A C 0.133(2) 0.072(2) 0.1428(18) 0.034(3) Uani 0.171(2) 1 d PDU A 2
H29C H 0.0945 0.0832 0.1212 0.040 Uiso 0.171(2) 1 calc PR A 2
H29D H 0.1116 0.0395 0.1636 0.040 Uiso 0.171(2) 1 calc PR A 2
C30A C 0.157(3) 0.1347(19) 0.1659(15) 0.031(3) Uani 0.171(2) 1 d PDU A 2
H30C H 0.1921 0.1225 0.1890 0.037 Uiso 0.171(2) 1 calc PR A 2
H30D H 0.1134 0.1557 0.1795 0.037 Uiso 0.171(2) 1 calc PR A 2
C31A C 0.1835(15) 0.350(2) 0.0963(9) 0.024(3) Uani 0.171(2) 1 d PDU A 2
H31C H 0.2085 0.3822 0.0770 0.028 Uiso 0.171(2) 1 calc PR A 2
H31D H 0.1763 0.3075 0.0798 0.028 Uiso 0.171(2) 1 calc PR A 2
C32A C 0.1055(15) 0.380(2) 0.1051(10) 0.024(2) Uani 0.171(2) 1 d PDU A 2
H32A H 0.1100 0.4188 0.1253 0.029 Uiso 0.171(2) 1 calc PR A 2
C33A C 0.055(2) 0.325(2) 0.1246(16) 0.026(3) Uani 0.171(2) 1 d PDU A 2
H33C H 0.0510 0.2864 0.1047 0.032 Uiso 0.171(2) 1 calc PR A 2
H33D H 0.0767 0.3090 0.1520 0.032 Uiso 0.171(2) 1 calc PR A 2
C34A C -0.021(2) 0.355(3) 0.1324(14) 0.028(3) Uani 0.171(2) 1 d PDU A 2
H34C H -0.0169 0.3913 0.1542 0.034 Uiso 0.171(2) 1 calc PR A 2
H34D H -0.0531 0.3191 0.1439 0.034 Uiso 0.171(2) 1 calc PR A 2
C35A C -0.0543(17) 0.383(3) 0.0907(16) 0.030(3) Uani 0.171(2) 1 d PDU A 2
H35C H -0.0647 0.3458 0.0706 0.036 Uiso 0.171(2) 1 calc PR A 2
H35D H -0.1014 0.4060 0.0972 0.036 Uiso 0.171(2) 1 calc PR A 2
C36A C -0.0040(16) 0.434(2) 0.0696(16) 0.029(3) Uani 0.171(2) 1 d PDU A 2
H36C H 0.0003 0.4746 0.0878 0.034 Uiso 0.171(2) 1 calc PR A 2
H36D H -0.0254 0.4473 0.0415 0.034 Uiso 0.171(2) 1 calc PR A 2
C37A C 0.0723(12) 0.4035(13) 0.0629(6) 0.026(3) Uani 0.171(2) 1 d PDU A 2
H37C H 0.0686 0.3648 0.0427 0.031 Uiso 0.171(2) 1 calc PR A 2
H37D H 0.1045 0.4381 0.0500 0.031 Uiso 0.171(2) 1 calc PR A 2
C9A C 0.3408(12) 0.4479(13) 0.0996(6) 0.018(2) Uani 0.171(2) 1 d PRDU A 2
H9A1 H 0.3024 0.4375 0.0778 0.021 Uiso 0.171(2) 1 calc PR A 2
H9A2 H 0.3744 0.4816 0.0869 0.021 Uiso 0.171(2) 1 calc PR A 2
P3A P 0.2975(8) 0.4858(7) 0.1460(4) 0.0195(19) Uani 0.171(2) 1 d PDU A 2
C38A C 0.2171(16) 0.536(2) 0.1320(11) 0.027(3) Uani 0.171(2) 1 d PDU A 2
H38C H 0.1753 0.5089 0.1424 0.032 Uiso 0.171(2) 1 calc PR A 2
H38D H 0.2202 0.5758 0.1515 0.032 Uiso 0.171(2) 1 calc PR A 2
C39A C 0.1902(18) 0.565(2) 0.0907(12) 0.031(3) Uani 0.171(2) 1 d PDU A 2
H39A H 0.1798 0.5248 0.0721 0.038 Uiso 0.171(2) 1 calc PR A 2
C40A C 0.239(2) 0.610(3) 0.0640(15) 0.034(3) Uani 0.171(2) 1 d PDU A 2
H40C H 0.2880 0.5880 0.0612 0.040 Uiso 0.171(2) 1 calc PR A 2
H40D H 0.2464 0.6539 0.0785 0.040 Uiso 0.171(2) 1 calc PR A 2
C41A C 0.205(2) 0.621(3) 0.0194(12) 0.037(3) Uani 0.171(2) 1 d PDU A 2
H41C H 0.2368 0.6509 0.0025 0.045 Uiso 0.171(2) 1 calc PR A 2
H41D H 0.2012 0.5768 0.0042 0.045 Uiso 0.171(2) 1 calc PR A 2
C42A C 0.129(2) 0.652(3) 0.0225(16) 0.040(3) Uani 0.171(2) 1 d PDU A 2
H42C H 0.1351 0.7012 0.0279 0.048 Uiso 0.171(2) 1 calc PR A 2
H42D H 0.1041 0.6471 -0.0058 0.048 Uiso 0.171(2) 1 calc PR A 2
C43A C 0.082(2) 0.626(3) 0.0543(14) 0.038(3) Uani 0.171(2) 1 d PDU A 2
H43C H 0.0532 0.5882 0.0411 0.045 Uiso 0.171(2) 1 calc PR A 2
H43D H 0.0461 0.6617 0.0616 0.045 Uiso 0.171(2) 1 calc PR A 2
C44A C 0.115(2) 0.599(3) 0.0963(13) 0.035(3) Uani 0.171(2) 1 d PDU A 2
H44C H 0.0803 0.5664 0.1090 0.042 Uiso 0.171(2) 1 calc PR A 2
H44D H 0.1201 0.6377 0.1166 0.042 Uiso 0.171(2) 1 calc PR A 2
C45A C 0.3620(18) 0.5505(17) 0.1656(10) 0.021(3) Uani 0.171(2) 1 d PDU A 2
H45C H 0.3347 0.5817 0.1844 0.025 Uiso 0.171(2) 1 calc PR A 2
H45D H 0.3995 0.5276 0.1837 0.025 Uiso 0.171(2) 1 calc PR A 2
C46A C 0.4030(18) 0.5943(19) 0.1319(13) 0.022(2) Uani 0.171(2) 1 d PDU A 2
H46A H 0.3835 0.5813 0.1029 0.027 Uiso 0.171(2) 1 calc PR A 2
C47A C 0.391(2) 0.6719(19) 0.1372(17) 0.025(3) Uani 0.171(2) 1 d PDU A 2
H47C H 0.3379 0.6824 0.1347 0.030 Uiso 0.171(2) 1 calc PR A 2
H47D H 0.4085 0.6866 0.1660 0.030 Uiso 0.171(2) 1 calc PR A 2
C48A C 0.432(3) 0.709(2) 0.1030(18) 0.028(3) Uani 0.171(2) 1 d PDU A 2
H48C H 0.4076 0.6997 0.0750 0.033 Uiso 0.171(2) 1 calc PR A 2
H48D H 0.4282 0.7580 0.1086 0.033 Uiso 0.171(2) 1 calc PR A 2
C49A C 0.511(2) 0.691(2) 0.099(2) 0.027(3) Uani 0.171(2) 1 d PDU A 2
H49C H 0.5381 0.7086 0.1249 0.033 Uiso 0.171(2) 1 calc PR A 2
H49D H 0.5312 0.7136 0.0737 0.033 Uiso 0.171(2) 1 calc PR A 2
C50A C 0.524(3) 0.614(2) 0.0959(18) 0.024(3) Uani 0.171(2) 1 d PDU A 2
H50C H 0.5042 0.5974 0.0680 0.029 Uiso 0.171(2) 1 calc PR A 2
H50D H 0.5769 0.6042 0.0974 0.029 Uiso 0.171(2) 1 calc PR A 2
C51A C 0.4845(19) 0.579(2) 0.1327(17) 0.023(3) Uani 0.171(2) 1 d PDU A 2
H51C H 0.4919 0.5294 0.1304 0.027 Uiso 0.171(2) 1 calc PR A 2
H51D H 0.5061 0.5941 0.1604 0.027 Uiso 0.171(2) 1 calc PR A 2
Fe2A Fe 0.2343(5) 0.5745(5) 0.3036(3) 0.0270(14) Uani 0.171(2) 1 d PDU A 2
O3A O 0.2916(12) 0.6369(14) 0.2623(8) 0.024(2) Uani 0.171(2) 1 d PDU A 2
C205 C 0.3515(11) 0.6110(15) 0.2746(8) 0.025(2) Uani 0.171(2) 1 d PDU A 2
C206 C 0.4233(16) 0.639(3) 0.2616(17) 0.025(5) Uani 0.171(2) 1 d PDU A 2
H20X H 0.4339 0.6252 0.2321 0.038 Uiso 0.171(2) 1 calc PR A 2
H20Y H 0.4620 0.6226 0.2810 0.038 Uiso 0.171(2) 1 calc PR A 2
H20Z H 0.4215 0.6889 0.2630 0.038 Uiso 0.171(2) 1 calc PR A 2
O4A O 0.3487(9) 0.5604(14) 0.3003(9) 0.026(3) Uani 0.171(2) 1 d PDU A 2
N2A N 0.2229(12) 0.5098(13) 0.2586(8) 0.020(2) Uani 0.171(2) 1 d PDU A 2
B2A B 0.1106(13) 0.6055(14) 0.3888(8) 0.025(2) Uani 0.171(2) 1 d PDU A 2
C54A C 0.050(2) 0.6166(17) 0.4269(11) 0.029(2) Uani 0.171(2) 1 d PDU A 2
C55A C 0.013(3) 0.5640(19) 0.4459(17) 0.031(3) Uani 0.171(2) 1 d PDU A 2
H55A H 0.0266 0.5192 0.4381 0.037 Uiso 0.171(2) 1 calc PR A 2
C56A C -0.041(3) 0.572(2) 0.4754(17) 0.032(3) Uani 0.171(2) 1 d PDU A 2
H56A H -0.0633 0.5328 0.4876 0.039 Uiso 0.171(2) 1 calc PR A 2
C57A C -0.063(3) 0.635(2) 0.4875(19) 0.033(3) Uani 0.171(2) 1 d PDU A 2
H57A H -0.1043 0.6396 0.5059 0.040 Uiso 0.171(2) 1 calc PR A 2
C58A C -0.026(3) 0.692(2) 0.4727(19) 0.033(2) Uani 0.171(2) 1 d PDU A 2
H58A H -0.0377 0.7364 0.4821 0.040 Uiso 0.171(2) 1 calc PR A 2
C59A C 0.030(3) 0.6802(18) 0.4432(18) 0.031(2) Uani 0.171(2) 1 d PDU A 2
H59A H 0.0569 0.7184 0.4335 0.037 Uiso 0.171(2) 1 calc PR A 2
C60A C 0.0652(14) 0.604(2) 0.3422(7) 0.025(3) Uani 0.171(2) 1 d PDU A 2
H60C H 0.0293 0.6416 0.3421 0.030 Uiso 0.171(2) 1 calc PR A 2
H60D H 0.0371 0.5612 0.3406 0.030 Uiso 0.171(2) 1 calc PR A 2
P4A P 0.1198(6) 0.6108(8) 0.2942(4) 0.0259(17) Uani 0.171(2) 1 d PDU A 2
C63A C 0.1039(19) 0.6994(14) 0.2764(12) 0.027(3) Uani 0.171(2) 1 d PDU A 2
H63C H 0.0547 0.7005 0.2626 0.032 Uiso 0.171(2) 1 calc PR A 2
H63D H 0.1008 0.7273 0.3027 0.032 Uiso 0.171(2) 1 calc PR A 2
C64A C 0.156(2) 0.7369(18) 0.2460(11) 0.027(2) Uani 0.171(2) 1 d PDU A 2
H64A H 0.2067 0.7363 0.2586 0.033 Uiso 0.171(2) 1 calc PR A 2
C65A C 0.156(3) 0.705(2) 0.2018(12) 0.028(3) Uani 0.171(2) 1 d PDU A 2
H65C H 0.1065 0.7064 0.1888 0.033 Uiso 0.171(2) 1 calc PR A 2
H65D H 0.1709 0.6564 0.2044 0.033 Uiso 0.171(2) 1 calc PR A 2
C66A C 0.210(3) 0.742(2) 0.1729(14) 0.029(3) Uani 0.171(2) 1 d PDU A 2
H66C H 0.2120 0.7195 0.1445 0.035 Uiso 0.171(2) 1 calc PR A 2
H66D H 0.2601 0.7405 0.1860 0.035 Uiso 0.171(2) 1 calc PR A 2
C67A C 0.185(3) 0.815(2) 0.1679(12) 0.030(3) Uani 0.171(2) 1 d PDU A 2
H67C H 0.2201 0.8405 0.1500 0.036 Uiso 0.171(2) 1 calc PR A 2
H67D H 0.1365 0.8163 0.1529 0.036 Uiso 0.171(2) 1 calc PR A 2
C68A C 0.178(3) 0.8500(18) 0.2109(14) 0.032(3) Uani 0.171(2) 1 d PDU A 2
H68C H 0.2278 0.8547 0.2241 0.038 Uiso 0.171(2) 1 calc PR A 2
H68D H 0.1579 0.8960 0.2066 0.038 Uiso 0.171(2) 1 calc PR A 2
C69A C 0.130(3) 0.8113(17) 0.2409(14) 0.030(3) Uani 0.171(2) 1 d PDU A 2
H69C H 0.0790 0.8119 0.2296 0.035 Uiso 0.171(2) 1 calc PR A 2
H69D H 0.1307 0.8337 0.2693 0.035 Uiso 0.171(2) 1 calc PR A 2
C70A C 0.0671(16) 0.562(2) 0.2527(11) 0.027(3) Uani 0.171(2) 1 d PDU A 2
H70C H 0.0924 0.5694 0.2251 0.032 Uiso 0.171(2) 1 calc PR A 2
H70D H 0.0727 0.5138 0.2599 0.032 Uiso 0.171(2) 1 calc PR A 2
C71A C -0.0158(17) 0.574(2) 0.2436(13) 0.032(2) Uani 0.171(2) 1 d PDU A 2
H71A H -0.0388 0.5965 0.2690 0.039 Uiso 0.171(2) 1 calc PR A 2
C72A C -0.052(2) 0.505(2) 0.2351(18) 0.038(3) Uani 0.171(2) 1 d PDU A 2
H72C H -0.0266 0.4831 0.2107 0.045 Uiso 0.171(2) 1 calc PR A 2
H72D H -0.0434 0.4758 0.2607 0.045 Uiso 0.171(2) 1 calc PR A 2
C73A C -0.131(2) 0.507(3) 0.2255(17) 0.040(3) Uani 0.171(2) 1 d PDU A 2
H73C H -0.1580 0.5224 0.2511 0.048 Uiso 0.171(2) 1 calc PR A 2
H73D H -0.1489 0.4607 0.2182 0.048 Uiso 0.171(2) 1 calc PR A 2
C74A C -0.148(2) 0.555(3) 0.1879(19) 0.042(3) Uani 0.171(2) 1 d PDU A 2
H74C H -0.1748 0.5300 0.1649 0.050 Uiso 0.171(2) 1 calc PR A 2
H74D H -0.1784 0.5927 0.1976 0.050 Uiso 0.171(2) 1 calc PR A 2
C75A C -0.076(3) 0.581(3) 0.1705(13) 0.041(3) Uani 0.171(2) 1 d PDU A 2
H75C H -0.0479 0.5433 0.1585 0.049 Uiso 0.171(2) 1 calc PR A 2
H75D H -0.0874 0.6134 0.1467 0.049 Uiso 0.171(2) 1 calc PR A 2
C76A C -0.031(3) 0.616(2) 0.2031(16) 0.037(3) Uani 0.171(2) 1 d PDU A 2
H76C H -0.0552 0.6591 0.2113 0.044 Uiso 0.171(2) 1 calc PR A 2
H76D H 0.0170 0.6285 0.1901 0.044 Uiso 0.171(2) 1 calc PR A 2
C61A C 0.1679(13) 0.6705(16) 0.3884(11) 0.024(2) Uani 0.171(2) 1 d PDU A 2
H61C H 0.1820 0.6819 0.4184 0.029 Uiso 0.171(2) 1 calc PR A 2
H61D H 0.1423 0.7103 0.3759 0.029 Uiso 0.171(2) 1 calc PR A 2
P5A P 0.2501(7) 0.6540(8) 0.3580(4) 0.0274(19) Uani 0.171(2) 1 d PDU A 2
C77A C 0.282(2) 0.7330(14) 0.3364(10) 0.024(3) Uani 0.171(2) 1 d PDU A 2
H77C H 0.3246 0.7211 0.3183 0.029 Uiso 0.171(2) 1 calc PR A 2
H77D H 0.2431 0.7486 0.3164 0.029 Uiso 0.171(2) 1 calc PR A 2
C78A C 0.306(2) 0.7958(15) 0.3617(13) 0.027(2) Uani 0.171(2) 1 d PDU A 2
H78A H 0.3453 0.7817 0.3827 0.032 Uiso 0.171(2) 1 calc PR A 2
C79A C 0.340(3) 0.8484(19) 0.3308(14) 0.029(3) Uani 0.171(2) 1 d PDU A 2
H79C H 0.3830 0.8276 0.3169 0.035 Uiso 0.171(2) 1 calc PR A 2
H79D H 0.3034 0.8587 0.3079 0.035 Uiso 0.171(2) 1 calc PR A 2
C80A C 0.364(2) 0.915(2) 0.3517(17) 0.032(3) Uani 0.171(2) 1 d PDU A 2
H80C H 0.4058 0.9068 0.3718 0.038 Uiso 0.171(2) 1 calc PR A 2
H80D H 0.3805 0.9472 0.3293 0.038 Uiso 0.171(2) 1 calc PR A 2
C81A C 0.301(3) 0.9450(19) 0.3757(17) 0.033(3) Uani 0.171(2) 1 d PDU A 2
H81C H 0.2609 0.9567 0.3550 0.039 Uiso 0.171(2) 1 calc PR A 2
H81D H 0.3168 0.9872 0.3901 0.039 Uiso 0.171(2) 1 calc PR A 2
C82A C 0.272(3) 0.896(2) 0.4087(14) 0.030(3) Uani 0.171(2) 1 d PDU A 2
H82C H 0.2303 0.9174 0.4241 0.037 Uiso 0.171(2) 1 calc PR A 2
H82D H 0.3107 0.8856 0.4301 0.037 Uiso 0.171(2) 1 calc PR A 2
C83A C 0.245(2) 0.830(2) 0.3867(16) 0.027(3) Uani 0.171(2) 1 d PDU A 2
H83C H 0.2270 0.7989 0.4088 0.033 Uiso 0.171(2) 1 calc PR A 2
H83D H 0.2041 0.8412 0.3669 0.033 Uiso 0.171(2) 1 calc PR A 2
C84A C 0.3149(15) 0.634(2) 0.4022(9) 0.028(3) Uani 0.171(2) 1 d PDU A 2
H84C H 0.3184 0.6754 0.4202 0.034 Uiso 0.171(2) 1 calc PR A 2
H84D H 0.2909 0.5992 0.4200 0.034 Uiso 0.171(2) 1 calc PR A 2
C85A C 0.3936(15) 0.610(2) 0.3954(13) 0.031(3) Uani 0.171(2) 1 d PDU A 2
H85A H 0.3904 0.5721 0.3741 0.037 Uiso 0.171(2) 1 calc PR A 2
C86A C 0.4271(18) 0.579(3) 0.4369(13) 0.033(3) Uani 0.171(2) 1 d PDU A 2
H86C H 0.4312 0.6151 0.4591 0.039 Uiso 0.171(2) 1 calc PR A 2
H86D H 0.3936 0.5439 0.4478 0.039 Uiso 0.171(2) 1 calc PR A 2
C87A C 0.5018(19) 0.548(2) 0.4303(17) 0.034(3) Uani 0.171(2) 1 d PDU A 2
H87C H 0.4966 0.5075 0.4121 0.041 Uiso 0.171(2) 1 calc PR A 2
H87D H 0.5226 0.5342 0.4584 0.041 Uiso 0.171(2) 1 calc PR A 2
C88A C 0.5544(18) 0.598(3) 0.4091(17) 0.034(3) Uani 0.171(2) 1 d PDU A 2
H88C H 0.5679 0.6339 0.4298 0.041 Uiso 0.171(2) 1 calc PR A 2
H88D H 0.5997 0.5734 0.4012 0.041 Uiso 0.171(2) 1 calc PR A 2
C89A C 0.520(2) 0.629(3) 0.3691(15) 0.033(3) Uani 0.171(2) 1 d PDU A 2
H89C H 0.5151 0.5943 0.3466 0.040 Uiso 0.171(2) 1 calc PR A 2
H89D H 0.5538 0.6647 0.3582 0.040 Uiso 0.171(2) 1 calc PR A 2
C90A C 0.4453(19) 0.661(2) 0.3767(16) 0.030(3) Uani 0.171(2) 1 d PDU A 2
H90C H 0.4507 0.7001 0.3966 0.037 Uiso 0.171(2) 1 calc PR A 2
H90D H 0.4248 0.6784 0.3492 0.037 Uiso 0.171(2) 1 calc PR A 2
C62A C 0.1574(19) 0.5350(16) 0.3985(8) 0.025(3) Uani 0.171(2) 1 d PDU A 2
H62C H 0.1239 0.5010 0.4110 0.030 Uiso 0.171(2) 1 calc PR A 2
H62D H 0.1962 0.5449 0.4203 0.030 Uiso 0.171(2) 1 calc PR A 2
P6A P 0.1993(7) 0.4993(7) 0.3520(4) 0.0273(17) Uani 0.171(2) 1 d PDU A 2
C91A C 0.1344(19) 0.4346(17) 0.3324(10) 0.027(3) Uani 0.171(2) 1 d PDU A 2
H91C H 0.0953 0.4576 0.3155 0.033 Uiso 0.171(2) 1 calc PR A 2
H91D H 0.1607 0.4042 0.3126 0.033 Uiso 0.171(2) 1 calc PR A 2
C92A C 0.0977(19) 0.3906(19) 0.3671(14) 0.030(3) Uani 0.171(2) 1 d PDU A 2
H92A H 0.1194 0.4031 0.3956 0.037 Uiso 0.171(2) 1 calc PR A 2
C93A C 0.015(2) 0.404(2) 0.3684(17) 0.032(3) Uani 0.171(2) 1 d PDU A 2
H93C H -0.0073 0.3909 0.3405 0.038 Uiso 0.171(2) 1 calc PR A 2
H93D H 0.0065 0.4525 0.3731 0.038 Uiso 0.171(2) 1 calc PR A 2
C94A C -0.021(3) 0.363(3) 0.4042(18) 0.035(3) Uani 0.171(2) 1 d PDU A 2
H94C H -0.0017 0.3789 0.4324 0.042 Uiso 0.171(2) 1 calc PR A 2
H94D H -0.0744 0.3712 0.4033 0.042 Uiso 0.171(2) 1 calc PR A 2
C95A C -0.006(2) 0.288(2) 0.3995(19) 0.037(3) Uani 0.171(2) 1 d PDU A 2
H95C H -0.0253 0.2639 0.4248 0.045 Uiso 0.171(2) 1 calc PR A 2
H95D H -0.0325 0.2708 0.3738 0.045 Uiso 0.171(2) 1 calc PR A 2
C96A C 0.074(2) 0.272(2) 0.3955(17) 0.036(3) Uani 0.171(2) 1 d PDU A 2
H96C H 0.0798 0.2237 0.3889 0.044 Uiso 0.171(2) 1 calc PR A 2
H96D H 0.0989 0.2817 0.4232 0.044 Uiso 0.171(2) 1 calc PR A 2
C97A C 0.110(3) 0.314(2) 0.3602(17) 0.034(3) Uani 0.171(2) 1 d PDU A 2
H97C H 0.0886 0.3011 0.3320 0.041 Uiso 0.171(2) 1 calc PR A 2
H97D H 0.1628 0.3047 0.3600 0.041 Uiso 0.171(2) 1 calc PR A 2
C98A C 0.2810(17) 0.450(2) 0.3653(11) 0.036(3) Uani 0.171(2) 1 d PDU A 2
H98C H 0.2751 0.4064 0.3494 0.044 Uiso 0.171(2) 1 calc PR A 2
H98D H 0.3222 0.4736 0.3516 0.044 Uiso 0.171(2) 1 calc PR A 2
C99A C 0.308(2) 0.430(3) 0.4083(12) 0.041(2) Uani 0.171(2) 1 d PDU A 2
H99A H 0.3184 0.4738 0.4239 0.049 Uiso 0.171(2) 1 calc PR A 2
C200 C 0.260(2) 0.390(3) 0.4368(14) 0.042(3) Uani 0.171(2) 1 d PDU A 2
H20E H 0.2458 0.3471 0.4221 0.051 Uiso 0.171(2) 1 calc PR A 2
H20F H 0.2141 0.4155 0.4424 0.051 Uiso 0.171(2) 1 calc PR A 2
C201 C 0.298(3) 0.374(3) 0.4790(12) 0.046(3) Uani 0.171(2) 1 d PDU A 2
H20G H 0.3046 0.4162 0.4955 0.055 Uiso 0.171(2) 1 calc PR A 2
H20H H 0.2663 0.3434 0.4960 0.055 Uiso 0.171(2) 1 calc PR A 2
C202 C 0.372(3) 0.340(3) 0.4735(17) 0.048(3) Uani 0.171(2) 1 d PDU A 2
H20I H 0.3946 0.3321 0.5020 0.057 Uiso 0.171(2) 1 calc PR A 2
H20J H 0.3652 0.2962 0.4590 0.057 Uiso 0.171(2) 1 calc PR A 2
C203 C 0.422(2) 0.384(3) 0.4474(15) 0.046(3) Uani 0.171(2) 1 d PDU A 2
H20K H 0.4699 0.3619 0.4442 0.055 Uiso 0.171(2) 1 calc PR A 2
H20L H 0.4293 0.4284 0.4618 0.055 Uiso 0.171(2) 1 calc PR A 2
C204 C 0.384(2) 0.395(3) 0.4027(13) 0.043(3) Uani 0.171(2) 1 d PDU A 2
H20M H 0.3773 0.3503 0.3884 0.052 Uiso 0.171(2) 1 calc PR A 2
H20N H 0.4163 0.4229 0.3844 0.052 Uiso 0.171(2) 1 calc PR A 2
C500 C 0.1814(9) 0.8910(8) 0.0167(5) 0.064(3) Uani 0.829(2) 1 d PDU A 1
H500 H 0.1321 0.8910 0.0065 0.076 Uiso 0.829(2) 1 calc PR A 1
C501 C 0.2288(9) 0.8401(8) 0.0067(4) 0.063(3) Uani 0.829(2) 1 d PDU A 1
H501 H 0.2115 0.8041 -0.0109 0.075 Uiso 0.829(2) 1 calc PR A 1
C502 C 0.3004(9) 0.8385(8) 0.0209(5) 0.065(3) Uani 0.829(2) 1 d PDU A 1
H502 H 0.3319 0.8017 0.0144 0.078 Uiso 0.829(2) 1 calc PR A 1
C503 C 0.3245(10) 0.8930(8) 0.0451(5) 0.065(3) Uani 0.829(2) 1 d PDU A 1
H503 H 0.3749 0.8953 0.0531 0.078 Uiso 0.829(2) 1 calc PR A 1
C504 C 0.2788(9) 0.9439(8) 0.0582(5) 0.065(3) Uani 0.829(2) 1 d PDU A 1
H504 H 0.2949 0.9786 0.0773 0.078 Uiso 0.829(2) 1 calc PR A 1
C505 C 0.2082(9) 0.9417(8) 0.0420(5) 0.066(3) Uani 0.829(2) 1 d PDU A 1
H505 H 0.1761 0.9779 0.0490 0.079 Uiso 0.829(2) 1 calc PR A 1
C506 C 0.1740(9) 1.1526(7) 0.4568(5) 0.065(3) Uani 0.829(2) 1 d PDU A 1
H506 H 0.1269 1.1645 0.4459 0.078 Uiso 0.829(2) 1 calc PR A 1
C507 C 0.1929(12) 1.0866(8) 0.4640(7) 0.060(3) Uani 0.829(2) 1 d PDU A 1
H507 H 0.1579 1.0520 0.4584 0.072 Uiso 0.829(2) 1 calc PR A 1
C508 C 0.2621(13) 1.0691(10) 0.4793(8) 0.058(3) Uani 0.829(2) 1 d PDU A 1
H508 H 0.2742 1.0230 0.4844 0.069 Uiso 0.829(2) 1 calc PR A 1
C509 C 0.3129(12) 1.1190(10) 0.4872(8) 0.057(3) Uani 0.829(2) 1 d PDU A 1
H509 H 0.3608 1.1074 0.4971 0.068 Uiso 0.829(2) 1 calc PR A 1
C510 C 0.2945(9) 1.1860(9) 0.4807(6) 0.065(3) Uani 0.829(2) 1 d PDU A 1
H510 H 0.3289 1.2212 0.4864 0.078 Uiso 0.829(2) 1 calc PR A 1
C511 C 0.2254(8) 1.2003(8) 0.4660(6) 0.069(3) Uani 0.829(2) 1 d PDU A 1
H511 H 0.2124 1.2464 0.4619 0.083 Uiso 0.829(2) 1 calc PR A 1
C600 C 0.199(3) 0.884(3) 0.012(2) 0.064(3) Uani 0.171(2) 1 d PDU A 2
H600 H 0.1524 0.8821 -0.0019 0.077 Uiso 0.171(2) 1 calc PR A 2
C601 C 0.232(3) 0.827(3) 0.028(2) 0.065(3) Uani 0.171(2) 1 d PDU A 2
H601 H 0.2078 0.7845 0.0242 0.078 Uiso 0.171(2) 1 calc PR A 2
C602 C 0.299(4) 0.827(3) 0.049(2) 0.065(3) Uani 0.171(2) 1 d PDU A 2
H602 H 0.3216 0.7862 0.0581 0.078 Uiso 0.171(2) 1 calc PR A 2
C603 C 0.333(3) 0.889(3) 0.055(2) 0.065(3) Uani 0.171(2) 1 d PDU A 2
H603 H 0.3764 0.8910 0.0724 0.078 Uiso 0.171(2) 1 calc PR A 2
C604 C 0.304(4) 0.947(3) 0.038(2) 0.065(3) Uani 0.171(2) 1 d PDU A 2
H604 H 0.3306 0.9884 0.0387 0.078 Uiso 0.171(2) 1 calc PR A 2
C605 C 0.236(4) 0.943(3) 0.018(2) 0.065(3) Uani 0.171(2) 1 d PDU A 2
H605 H 0.2142 0.9837 0.0080 0.078 Uiso 0.171(2) 1 calc PR A 2
C606 C 0.174(3) 1.133(4) 0.441(2) 0.063(3) Uani 0.171(2) 1 d PDU A 2
H606 H 0.1278 1.1360 0.4263 0.075 Uiso 0.171(2) 1 calc PR A 2
C607 C 0.195(5) 1.077(3) 0.463(3) 0.061(3) Uani 0.171(2) 1 d PDU A 2
H607 H 0.1617 1.0402 0.4644 0.073 Uiso 0.171(2) 1 calc PR A 2
C608 C 0.262(6) 1.071(4) 0.484(4) 0.059(3) Uani 0.171(2) 1 d PDU A 2
H608 H 0.2747 1.0307 0.4986 0.070 Uiso 0.171(2) 1 calc PR A 2
C609 C 0.309(5) 1.126(5) 0.483(3) 0.060(3) Uani 0.171(2) 1 d PDU A 2
H609 H 0.3533 1.1242 0.4990 0.072 Uiso 0.171(2) 1 calc PR A 2
C610 C 0.291(3) 1.182(4) 0.459(3) 0.063(3) Uani 0.171(2) 1 d PDU A 2
H610 H 0.3257 1.2181 0.4560 0.076 Uiso 0.171(2) 1 calc PR A 2
C611 C 0.224(4) 1.185(3) 0.439(2) 0.065(3) Uani 0.171(2) 1 d PDU A 2
H611 H 0.2103 1.2253 0.4245 0.077 Uiso 0.171(2) 1 calc PR A 2

loop_
_atom_site_aniso_label
_atom_site_aniso_U_11
_atom_site_aniso_U_22
_atom_site_aniso_U_33
_atom_site_aniso_U_23
_atom_site_aniso_U_13
_atom_site_aniso_U_12
Fe1 0.0135(9) 0.0053(10) 0.0263(10) 0.0007(8) 0.0050(7) 0.0000(9)
O1 0.017(2) 0.004(3) 0.033(3) -0.002(2) 0.008(2) 0.000(2)
C52 0.017(2) 0.006(4) 0.031(4) -0.001(3) 0.008(2) -0.001(2)
C53 0.018(3) 0.019(6) 0.034(6) 0.002(5) 0.007(4) -0.002(5)
O2 0.018(2) 0.008(3) 0.029(4) -0.002(2) 0.004(2) -0.001(2)
N1 0.0183(9) 0.0041(9) 0.0274(9) 0.0048(9) 0.0021(9) 0.0000(9)
B1 0.017(3) 0.007(4) 0.029(3) -0.001(3) 0.004(3) -0.001(3)
C1 0.018(3) 0.012(4) 0.025(3) -0.001(3) 0.002(3) 0.000(3)
C2 0.022(4) 0.015(4) 0.028(4) 0.004(4) 0.003(3) 0.000(4)
C3 0.025(4) 0.018(4) 0.031(4) 0.007(4) 0.006(3) 0.004(4)
C4 0.024(4) 0.021(5) 0.030(4) 0.008(4) 0.010(3) 0.005(4)
C5 0.026(4) 0.017(4) 0.031(4) 0.004(4) 0.008(3) 0.005(4)
C6 0.022(4) 0.013(4) 0.029(4) 0.004(4) 0.008(3) 0.002(4)
C7 0.016(4) 0.007(5) 0.030(3) -0.005(3) 0.008(3) 0.000(4)
P1 0.0168(13) 0.0056(15) 0.0274(15) 0.0011(13) 0.0030(11) 0.0011(12)
C10 0.022(4) 0.009(4) 0.031(4) -0.001(4) 0.002(3) -0.004(4)
C11 0.023(3) 0.014(4) 0.043(4) 0.005(4) -0.003(3) -0.004(3)
C12 0.029(4) 0.023(4) 0.052(5) 0.011(4) -0.005(4) -0.005(4)
C13 0.032(4) 0.024(5) 0.057(5) 0.012(4) -0.009(4) -0.005(4)
C14 0.037(4) 0.026(5) 0.057(5) 0.006(5) -0.012(4) -0.006(4)
C15 0.034(4) 0.020(5) 0.060(5) 0.006(4) -0.013(4) -0.007(4)
C16 0.029(4) 0.016(4) 0.057(5) 0.005(4) -0.007(4) -0.007(4)
C17 0.022(4) 0.004(3) 0.033(4) -0.006(3) 0.003(3) -0.001(3)
C18 0.026(4) 0.005(3) 0.038(4) 0.003(3) 0.005(3) 0.004(4)
C19 0.030(5) 0.009(4) 0.037(4) 0.003(4) 0.004(4) -0.001(4)
C20 0.033(4) 0.011(4) 0.038(4) 0.003(4) 0.007(4) -0.001(4)
C21 0.027(5) 0.012(4) 0.045(4) 0.007(4) 0.010(4) -0.002(4)
C22 0.034(4) 0.008(4) 0.050(4) 0.004(4) 0.014(4) 0.004(4)
C23 0.030(4) 0.005(4) 0.047(4) 0.003(4) 0.014(4) 0.007(4)
C8 0.019(3) 0.004(4) 0.030(4) -0.002(3) 0.004(3) -0.001(3)
P2 0.0179(14) 0.0056(14) 0.0274(15) 0.0010(12) 0.0061(11) 0.0000(13)
C24 0.015(4) 0.010(3) 0.041(5) 0.000(3) 0.003(3) -0.005(3)
C25 0.019(4) 0.011(3) 0.047(4) -0.002(3) 0.005(3) -0.003(3)
C26 0.020(4) 0.012(4) 0.055(5) -0.001(4) 0.008(4) -0.005(4)
C27 0.026(4) 0.015(4) 0.062(5) -0.010(4) 0.011(4) -0.002(4)
C28 0.028(4) 0.008(4) 0.066(5) -0.009(4) 0.006(4) -0.005(4)
C29 0.028(4) 0.012(4) 0.061(5) -0.005(4) 0.008(4) -0.006(4)
C30 0.024(4) 0.014(4) 0.054(5) -0.006(4) 0.009(4) -0.008(4)
C31 0.019(3) 0.012(5) 0.035(4) -0.001(3) 0.001(3) -0.004(4)
C32 0.018(3) 0.011(4) 0.037(4) 0.001(4) 0.000(3) -0.004(3)
C33 0.021(3) 0.017(5) 0.040(4) 0.007(4) 0.002(3) -0.004(4)
C34 0.022(4) 0.023(5) 0.046(5) 0.011(4) 0.004(4) -0.002(4)
C35 0.021(4) 0.021(5) 0.051(5) 0.011(4) 0.000(4) -0.003(4)
C36 0.024(4) 0.018(5) 0.050(5) 0.013(4) 0.003(4) 0.000(4)
C37 0.022(4) 0.014(4) 0.043(4) 0.007(4) 0.002(3) -0.002(4)
C9 0.018(4) 0.006(4) 0.031(4) -0.003(3) 0.008(3) -0.001(3)
P3 0.0116(14) 0.0082(15) 0.0278(15) -0.0005(13) 0.0022(11) 0.0007(12)
C38 0.019(4) 0.025(5) 0.042(4) 0.009(4) 0.004(3) 0.010(3)
C39 0.023(4) 0.030(4) 0.041(4) 0.008(3) 0.001(4) 0.013(4)
C40 0.026(4) 0.035(5) 0.041(4) 0.006(4) 0.004(4) 0.007(4)
C41 0.038(5) 0.038(6) 0.041(5) 0.009(4) 0.002(4) 0.008(5)
C42 0.037(5) 0.041(6) 0.049(4) 0.011(4) -0.006(4) 0.006(4)
C43 0.028(5) 0.039(5) 0.052(5) 0.009(4) -0.008(4) 0.012(4)
C44 0.024(4) 0.033(5) 0.047(5) 0.005(4) -0.001(4) 0.016(4)
C45 0.028(4) 0.008(4) 0.029(4) -0.002(3) 0.009(3) -0.004(3)
C46 0.026(3) 0.004(4) 0.031(4) 0.001(4) 0.009(3) -0.002(3)
C47 0.033(4) 0.004(4) 0.040(5) 0.000(4) 0.009(4) -0.001(4)
C48 0.036(4) 0.009(4) 0.042(5) 0.004(4) 0.010(4) -0.002(4)
C49 0.035(4) 0.012(4) 0.043(5) 0.003(4) 0.010(4) -0.004(4)
C50 0.027(4) 0.012(5) 0.037(4) 0.003(5) 0.009(4) -0.003(4)
C51 0.026(3) 0.008(4) 0.032(4) 0.000(4) 0.005(3) -0.002(3)
Fe2 0.0138(9) 0.0130(11) 0.0268(10) -0.0063(8) 0.0045(7) -0.0027(8)
O3 0.018(3) 0.015(3) 0.030(3) -0.009(2) 0.007(3) -0.007(3)
C105 0.018(2) 0.018(4) 0.030(4) -0.009(3) 0.008(3) -0.006(3)
C106 0.019(4) 0.019(6) 0.038(7) -0.014(5) 0.011(4) -0.008(5)
O4 0.016(2) 0.021(4) 0.035(4) -0.006(3) 0.004(2) -0.004(2)
N2 0.017(3) 0.010(3) 0.025(3) 0.000(2) 0.001(3) 0.000(2)
B2 0.017(3) 0.018(4) 0.032(3) -0.010(3) 0.006(3) -0.008(3)
C54 0.019(4) 0.028(4) 0.033(3) -0.013(4) 0.005(3) -0.007(3)
C55 0.029(4) 0.031(4) 0.037(4) -0.014(4) 0.008(3) 0.001(4)
C56 0.033(4) 0.033(4) 0.038(5) -0.013(4) 0.009(4) 0.003(4)
C57 0.031(5) 0.040(5) 0.033(5) -0.014(4) 0.008(4) -0.001(4)
C58 0.027(4) 0.037(4) 0.037(4) -0.012(4) 0.010(3) -0.009(4)
C59 0.022(4) 0.035(4) 0.037(4) -0.013(4) 0.009(3) -0.012(4)
C60 0.015(4) 0.016(5) 0.033(3) -0.007(3) 0.009(3) -0.005(4)
P4 0.0153(13) 0.0102(15) 0.0277(15) -0.0061(13) 0.0038(11) -0.0019(12)
C63 0.020(4) 0.012(3) 0.042(4) -0.002(3) 0.007(4) 0.002(3)
C64 0.020(4) 0.008(3) 0.040(4) -0.002(3) 0.003(3) 0.001(4)
C65 0.024(4) 0.015(4) 0.041(4) -0.005(3) 0.004(4) -0.005(4)
C66 0.028(5) 0.018(4) 0.042(4) -0.003(4) 0.004(4) -0.007(4)
C67 0.030(5) 0.020(4) 0.047(4) 0.005(4) 0.003(4) -0.001(4)
C68 0.035(5) 0.015(4) 0.051(5) 0.002(4) 0.008(4) -0.001(4)
C69 0.032(4) 0.010(4) 0.047(5) 0.001(4) 0.007(4) 0.004(4)
C70 0.018(3) 0.017(4) 0.035(4) -0.006(4) 0.002(3) -0.003(4)
C71 0.020(3) 0.024(4) 0.048(4) 0.002(4) -0.005(3) -0.008(4)
C72 0.027(4) 0.025(4) 0.060(5) 0.005(4) -0.005(4) -0.012(4)
C73 0.029(4) 0.030(5) 0.064(5) 0.001(5) -0.007(4) -0.013(4)
C74 0.033(5) 0.037(5) 0.061(5) 0.002(5) -0.008(4) -0.008(4)
C75 0.027(4) 0.035(5) 0.059(6) 0.007(4) -0.009(4) -0.005(4)
C76 0.024(4) 0.029(5) 0.059(5) 0.011(4) -0.005(4) -0.006(4)
C61 0.019(3) 0.015(4) 0.032(5) -0.011(4) 0.006(3) -0.004(3)
P5 0.0125(14) 0.0199(16) 0.0299(16) -0.0087(13) 0.0048(11) -0.0077(14)
C77 0.018(4) 0.017(3) 0.033(4) -0.011(3) 0.004(3) -0.004(3)
C78 0.020(4) 0.017(3) 0.035(4) -0.014(3) 0.002(3) -0.006(3)
C79 0.029(4) 0.021(4) 0.040(5) -0.011(4) 0.003(4) -0.009(4)
C80 0.033(4) 0.019(4) 0.045(5) -0.012(4) -0.001(4) -0.011(4)
C81 0.034(5) 0.022(4) 0.053(5) -0.016(4) -0.002(4) -0.007(4)
C82 0.027(4) 0.022(4) 0.047(5) -0.022(4) 0.001(4) -0.007(4)
C83 0.022(4) 0.020(4) 0.040(5) -0.019(4) 0.003(3) -0.004(4)
C84 0.020(3) 0.025(5) 0.034(4) -0.007(4) 0.002(3) -0.005(4)
C85 0.019(3) 0.024(4) 0.039(4) -0.009(4) 0.001(3) -0.007(3)
C86 0.021(4) 0.022(5) 0.048(5) -0.002(4) 0.003(3) -0.007(4)
C87 0.023(4) 0.026(5) 0.056(5) 0.000(4) 0.003(4) -0.003(4)
C88 0.020(4) 0.025(5) 0.059(5) 0.001(5) 0.003(4) -0.002(4)
C89 0.020(4) 0.027(5) 0.053(5) -0.001(4) 0.004(4) -0.004(4)
C90 0.018(4) 0.025(5) 0.041(5) -0.004(4) 0.000(4) -0.006(4)
C62 0.018(4) 0.018(4) 0.031(4) -0.006(3) 0.007(3) -0.010(3)
P6 0.0189(15) 0.0153(16) 0.0263(15) -0.0021(12) 0.0054(12) -0.0030(13)
C91 0.027(4) 0.014(4) 0.033(4) -0.004(3) 0.008(3) -0.004(3)
C92 0.028(4) 0.014(4) 0.035(4) -0.002(4) 0.005(3) -0.003(3)
C93 0.029(4) 0.024(5) 0.034(5) 0.001(4) 0.006(4) 0.000(4)
C94 0.034(4) 0.033(5) 0.039(5) 0.003(5) 0.007(4) -0.004(4)
C95 0.042(4) 0.032(5) 0.040(5) 0.010(5) 0.005(4) -0.008(5)
C96 0.044(4) 0.023(4) 0.041(5) 0.008(4) 0.004(4) -0.004(4)
C97 0.035(4) 0.014(4) 0.039(5) 0.002(4) 0.003(4) -0.003(4)
C98 0.024(4) 0.038(5) 0.038(4) 0.002(3) 0.004(3) 0.006(3)
C99 0.031(4) 0.044(5) 0.037(4) 0.000(3) -0.001(3) 0.009(4)
C100 0.039(5) 0.050(5) 0.036(4) 0.001(4) 0.001(4) 0.006(4)
C101 0.049(5) 0.051(6) 0.038(4) 0.002(4) -0.003(4) 0.003(5)
C102 0.051(5) 0.053(6) 0.047(5) 0.006(4) -0.009(4) 0.004(5)
C103 0.043(5) 0.049(5) 0.051(5) 0.000(4) -0.010(4) 0.010(4)
C104 0.035(4) 0.045(5) 0.043(4) -0.005(4) -0.007(4) 0.011(4)
Fe1A 0.021(3) 0.019(4) 0.026(4) 0.000(2) 0.006(3) -0.002(3)
O1A 0.022(4) 0.007(5) 0.032(5) -0.001(4) 0.004(4) -0.002(4)
C52A 0.021(3) 0.009(5) 0.032(5) 0.000(4) 0.004(4) -0.003(3)
C53A 0.022(5) 0.013(13) 0.033(13) 0.002(11) 0.006(10) -0.004(10)
O2A 0.020(3) 0.010(6) 0.032(6) 0.001(4) 0.003(3) -0.004(4)
N1A 0.0183(9) 0.0041(9) 0.0274(9) 0.0048(9) 0.0021(9) 0.0000(9)
B1A 0.018(4) 0.008(4) 0.029(3) 0.000(4) 0.004(3) -0.001(3)
C1A 0.020(4) 0.012(5) 0.028(4) 0.003(5) 0.005(4) 0.002(4)
C2A 0.021(5) 0.013(5) 0.028(5) 0.004(5) 0.004(4) 0.001(4)
C3A 0.023(5) 0.016(5) 0.029(5) 0.006(5) 0.006(4) 0.002(5)
C4A 0.025(5) 0.017(6) 0.029(5) 0.005(5) 0.008(5) 0.004(5)
C5A 0.025(5) 0.014(5) 0.029(6) 0.004(5) 0.008(5) 0.005(5)
C6A 0.024(5) 0.013(5) 0.029(5) 0.003(5) 0.008(4) 0.003(5)
C7A 0.018(4) 0.008(6) 0.031(4) -0.002(4) 0.004(3) -0.001(5)
P1A 0.022(3) 0.013(4) 0.028(4) 0.001(4) 0.002(3) 0.001(3)
C10A 0.024(4) 0.012(5) 0.033(4) 0.000(5) 0.001(4) -0.002(4)
C11A 0.026(4) 0.018(5) 0.048(5) 0.006(5) -0.005(4) -0.004(4)
C12A 0.029(5) 0.022(6) 0.053(6) 0.010(5) -0.008(5) -0.005(5)
C13A 0.030(5) 0.024(6) 0.055(6) 0.009(6) -0.010(5) -0.005(6)
C14A 0.033(6) 0.024(6) 0.057(6) 0.008(6) -0.012(5) -0.005(6)
C15A 0.033(5) 0.021(6) 0.057(6) 0.006(5) -0.012(5) -0.007(5)
C16A 0.030(4) 0.019(5) 0.053(5) 0.006(5) -0.009(5) -0.006(5)
C17A 0.028(6) 0.010(4) 0.037(5) 0.002(4) 0.004(5) -0.001(4)
C18A 0.028(5) 0.007(5) 0.041(5) 0.002(4) 0.008(5) 0.003(5)
C19A 0.029(5) 0.008(5) 0.039(5) 0.003(4) 0.007(4) 0.001(5)
C20A 0.030(6) 0.009(6) 0.042(5) 0.004(5) 0.008(5) -0.001(6)
C21A 0.030(6) 0.009(5) 0.047(5) 0.005(6) 0.010(5) 0.001(6)
C22A 0.033(6) 0.008(5) 0.049(6) 0.004(5) 0.011(6) 0.003(7)
C23A 0.032(6) 0.008(5) 0.047(5) 0.003(5) 0.011(5) 0.004(6)
C8A 0.020(4) 0.006(6) 0.031(6) -0.001(5) 0.003(4) -0.001(4)
P2A 0.017(4) 0.017(4) 0.031(4) 0.000(3) 0.003(3) -0.006(4)
C24A 0.016(6) 0.012(4) 0.045(6) 0.001(4) 0.007(5) -0.002(5)
C25A 0.021(5) 0.013(4) 0.053(5) -0.003(4) 0.006(4) -0.003(4)
C26A 0.023(5) 0.012(5) 0.058(6) -0.006(5) 0.008(5) -0.004(5)
C27A 0.027(6) 0.012(6) 0.064(6) -0.007(5) 0.007(5) -0.004(6)
C28A 0.028(6) 0.011(6) 0.065(7) -0.008(6) 0.007(6) -0.005(6)
C29A 0.028(6) 0.012(5) 0.062(6) -0.006(6) 0.006(5) -0.005(5)
C30A 0.025(6) 0.012(5) 0.056(6) -0.004(5) 0.008(5) -0.005(5)
C31A 0.018(5) 0.015(8) 0.037(6) -0.002(5) -0.001(5) -0.006(6)
C32A 0.020(4) 0.015(5) 0.039(5) 0.003(5) 0.001(4) -0.004(5)
C33A 0.021(5) 0.017(7) 0.041(6) 0.006(6) 0.001(5) -0.004(5)
C34A 0.021(5) 0.019(6) 0.044(5) 0.008(5) 0.003(5) -0.004(6)
C35A 0.022(5) 0.020(6) 0.047(6) 0.010(6) 0.002(5) -0.002(5)
C36A 0.022(4) 0.018(5) 0.046(5) 0.009(5) 0.002(4) -0.002(5)
C37A 0.021(4) 0.015(6) 0.041(5) 0.006(5) 0.001(4) -0.003(5)
C9A 0.017(5) 0.007(5) 0.029(4) 0.000(4) 0.006(4) -0.003(4)
P3A 0.018(5) 0.012(4) 0.029(4) 0.000(3) 0.005(3) 0.000(3)
C38A 0.019(5) 0.022(6) 0.039(5) 0.002(4) 0.004(4) 0.006(4)
C39A 0.022(5) 0.030(5) 0.043(5) 0.006(4) 0.002(4) 0.009(4)
C40A 0.026(5) 0.034(6) 0.042(5) 0.008(5) 0.002(4) 0.008(5)
C41A 0.031(5) 0.038(6) 0.043(5) 0.008(5) -0.001(5) 0.007(5)
C42A 0.031(5) 0.040(6) 0.048(6) 0.009(5) -0.005(5) 0.008(5)
C43A 0.027(5) 0.037(6) 0.049(6) 0.006(6) -0.003(5) 0.012(5)
C44A 0.023(5) 0.034(7) 0.046(6) 0.005(6) 0.000(5) 0.011(5)
C45A 0.023(5) 0.009(5) 0.030(6) -0.002(4) 0.005(4) 0.000(5)
C46A 0.027(4) 0.008(4) 0.033(5) -0.002(4) 0.006(4) -0.002(4)
C47A 0.030(5) 0.008(5) 0.037(5) -0.001(5) 0.008(5) -0.001(5)
C48A 0.034(5) 0.009(5) 0.041(5) 0.001(5) 0.010(5) -0.002(5)
C49A 0.033(5) 0.010(5) 0.040(5) 0.003(5) 0.009(5) -0.003(5)
C50A 0.028(5) 0.010(6) 0.036(6) 0.001(6) 0.007(5) -0.003(5)
C51A 0.027(5) 0.008(6) 0.033(6) 0.000(6) 0.006(5) -0.003(5)
Fe2A 0.020(3) 0.029(3) 0.033(3) -0.006(2) 0.006(3) -0.001(3)
O3A 0.020(3) 0.018(4) 0.034(4) -0.009(4) 0.004(4) -0.003(4)
C205 0.020(3) 0.021(5) 0.034(5) -0.009(4) 0.005(4) -0.002(4)
C206 0.021(5) 0.022(11) 0.033(11) -0.012(10) 0.006(9) -0.005(8)
O4A 0.020(3) 0.022(6) 0.037(7) -0.007(5) 0.003(4) -0.003(4)
N2A 0.019(4) 0.008(5) 0.031(4) 0.002(4) -0.001(4) 0.002(4)
B2A 0.018(4) 0.021(5) 0.035(4) -0.008(4) 0.007(3) -0.008(4)
C54A 0.021(5) 0.030(5) 0.036(4) -0.012(5) 0.008(4) -0.008(4)
C55A 0.024(5) 0.034(5) 0.036(5) -0.012(5) 0.011(4) -0.008(5)
C56A 0.025(5) 0.036(5) 0.036(6) -0.012(6) 0.011(4) -0.007(6)
C57A 0.028(6) 0.037(6) 0.035(6) -0.013(6) 0.010(5) -0.005(5)
C58A 0.029(5) 0.035(5) 0.036(5) -0.013(5) 0.009(4) -0.003(5)
C59A 0.025(4) 0.032(5) 0.037(5) -0.013(4) 0.008(4) -0.005(4)
C60A 0.017(5) 0.021(7) 0.037(4) -0.008(5) 0.005(4) -0.008(6)
P4A 0.021(3) 0.022(4) 0.035(4) -0.007(4) 0.004(3) -0.001(3)
C63A 0.022(5) 0.019(4) 0.039(5) -0.006(4) 0.002(5) -0.003(4)
C64A 0.023(5) 0.017(4) 0.042(4) -0.005(4) 0.003(4) -0.001(4)
C65A 0.026(6) 0.017(6) 0.041(5) -0.004(5) 0.004(5) -0.002(6)
C66A 0.027(6) 0.018(6) 0.042(5) -0.002(5) 0.003(5) -0.004(6)
C67A 0.028(6) 0.018(6) 0.045(5) 0.000(5) 0.003(5) -0.003(6)
C68A 0.031(5) 0.017(5) 0.048(5) -0.001(4) 0.005(5) 0.001(5)
C69A 0.027(5) 0.016(5) 0.045(5) -0.004(5) 0.004(5) 0.000(5)
C70A 0.022(5) 0.021(6) 0.039(6) -0.006(6) 0.002(5) -0.004(6)
C71A 0.023(4) 0.024(5) 0.050(5) 0.000(5) -0.002(4) -0.006(5)
C72A 0.026(5) 0.027(6) 0.059(7) 0.002(6) -0.004(6) -0.010(6)
C73A 0.029(5) 0.029(6) 0.063(6) 0.002(6) -0.007(5) -0.011(5)
C74A 0.031(5) 0.033(6) 0.061(6) 0.002(6) -0.008(5) -0.010(5)
C75A 0.031(6) 0.034(7) 0.057(6) 0.004(6) -0.008(5) -0.007(6)
C76A 0.025(5) 0.029(5) 0.056(5) 0.005(5) -0.005(4) -0.006(5)
C61A 0.019(4) 0.019(5) 0.035(5) -0.009(5) 0.006(4) -0.007(4)
P5A 0.017(4) 0.031(4) 0.035(4) -0.009(4) 0.008(3) -0.012(4)
C77A 0.015(6) 0.025(4) 0.033(6) -0.011(4) 0.006(5) -0.004(5)
C78A 0.020(5) 0.023(4) 0.037(5) -0.012(4) 0.003(4) -0.004(4)
C79A 0.025(5) 0.022(5) 0.039(6) -0.012(5) 0.002(5) -0.006(5)
C80A 0.029(5) 0.022(5) 0.043(6) -0.012(5) 0.001(5) -0.007(5)
C81A 0.029(5) 0.021(5) 0.047(5) -0.016(5) 0.000(5) -0.008(5)
C82A 0.025(6) 0.022(5) 0.045(6) -0.017(5) 0.002(5) -0.006(5)
C83A 0.021(5) 0.021(5) 0.040(6) -0.015(5) 0.002(4) -0.005(5)
C84A 0.021(4) 0.025(6) 0.040(5) -0.008(5) 0.003(4) -0.007(5)
C85A 0.021(4) 0.025(5) 0.046(5) -0.005(5) 0.004(4) -0.006(5)
C86A 0.022(5) 0.025(6) 0.051(6) -0.002(5) 0.003(5) -0.006(5)
C87A 0.023(5) 0.025(7) 0.055(7) 0.000(6) 0.004(6) -0.005(5)
C88A 0.021(5) 0.026(6) 0.056(6) 0.001(6) 0.003(5) -0.005(5)
C89A 0.020(5) 0.026(6) 0.054(6) 0.000(5) 0.004(5) -0.004(5)
C90A 0.019(4) 0.026(5) 0.046(5) -0.004(5) 0.002(4) -0.006(5)
C62A 0.019(7) 0.021(6) 0.036(5) -0.006(4) 0.006(5) -0.009(5)
P6A 0.021(4) 0.026(4) 0.035(4) -0.005(3) 0.005(3) -0.001(3)
C91A 0.030(5) 0.018(5) 0.034(6) -0.005(5) 0.005(5) 0.000(5)
C92A 0.033(4) 0.021(5) 0.038(5) -0.001(5) 0.004(5) -0.002(4)
C93A 0.033(5) 0.026(6) 0.036(6) 0.003(5) 0.005(5) -0.003(5)
C94A 0.037(5) 0.029(6) 0.038(6) 0.005(6) 0.006(5) -0.004(5)
C95A 0.043(6) 0.028(6) 0.041(6) 0.005(6) 0.004(5) -0.004(6)
C96A 0.043(6) 0.024(6) 0.042(7) 0.004(6) 0.003(6) -0.003(6)
C97A 0.040(5) 0.021(5) 0.041(6) 0.002(5) 0.003(5) -0.002(5)
C98A 0.028(5) 0.043(6) 0.038(5) 0.000(5) 0.003(5) 0.008(4)
C99A 0.035(5) 0.047(5) 0.040(5) -0.001(4) -0.001(4) 0.008(4)
C200 0.040(5) 0.049(6) 0.038(5) 0.001(5) -0.002(4) 0.007(5)
C201 0.045(6) 0.052(7) 0.042(5) 0.002(5) -0.006(5) 0.007(6)
C202 0.045(6) 0.051(7) 0.046(6) 0.001(5) -0.009(5) 0.008(5)
C203 0.040(5) 0.050(7) 0.047(6) -0.002(6) -0.009(5) 0.009(5)
C204 0.036(5) 0.048(7) 0.045(5) -0.002(5) -0.006(5) 0.010(5)
C500 0.074(6) 0.065(6) 0.052(6) 0.013(5) 0.003(5) -0.002(5)
C501 0.079(6) 0.060(6) 0.049(6) 0.013(5) 0.007(5) -0.005(5)
C502 0.079(6) 0.061(6) 0.057(6) 0.012(5) 0.009(5) 0.001(5)
C503 0.075(6) 0.061(6) 0.060(6) 0.014(5) 0.005(5) -0.004(5)
C504 0.076(6) 0.060(6) 0.058(6) 0.012(5) 0.001(5) -0.002(5)
C505 0.077(6) 0.064(6) 0.056(6) 0.011(5) 0.000(5) 0.000(5)
C506 0.057(5) 0.049(5) 0.090(7) -0.003(5) 0.000(5) 0.010(4)
C507 0.053(5) 0.045(5) 0.081(6) -0.007(5) 0.000(5) 0.003(4)
C508 0.053(5) 0.045(5) 0.075(6) -0.005(5) -0.002(5) 0.003(4)
C509 0.051(5) 0.046(5) 0.074(6) -0.003(5) 0.002(5) 0.001(4)
C510 0.061(5) 0.048(5) 0.086(7) 0.000(6) 0.000(6) 0.004(5)
C511 0.065(5) 0.046(5) 0.096(7) 0.002(6) -0.003(6) 0.006(4)
C600 0.076(7) 0.064(6) 0.054(6) 0.012(6) 0.004(6) -0.002(5)
C601 0.077(7) 0.063(6) 0.055(7) 0.012(6) 0.005(6) -0.002(6)
C602 0.077(7) 0.061(6) 0.058(7) 0.013(6) 0.005(6) -0.001(6)
C603 0.077(7) 0.061(6) 0.058(7) 0.013(6) 0.004(6) -0.001(5)
C604 0.076(7) 0.061(6) 0.058(7) 0.013(6) 0.003(6) -0.002(6)
C605 0.076(7) 0.063(6) 0.056(7) 0.012(6) 0.003(6) -0.002(6)
C606 0.056(6) 0.048(7) 0.085(7) -0.005(6) -0.002(6) 0.007(5)
C607 0.054(5) 0.046(6) 0.082(7) -0.005(6) -0.001(5) 0.004(5)
C608 0.053(5) 0.045(5) 0.077(7) -0.005(5) -0.001(5) 0.003(5)
C609 0.054(5) 0.046(6) 0.079(7) -0.003(6) 0.000(5) 0.002(5)
C610 0.058(5) 0.047(6) 0.084(7) -0.001(6) -0.001(6) 0.004(5)
C611 0.059(6) 0.047(6) 0.088(8) -0.002(6) -0.002(6) 0.007(5)

loop_
_atom_type_symbol
_atom_type_description
_atom_type_scat_dispersion_real
_atom_type_scat_dispersion_imag
_atom_type_scat_source
C C 0.0181 0.0091 'International Tables Vol C Tables 4.2.6.8 and 6.1.1.4'
H H 0.0000 0.0000 'International Tables Vol C Tables 4.2.6.8 and 6.1.1.4'
B B 0.0090 0.0039 'International Tables Vol C Tables 4.2.6.8 and 6.1.1.4'
N N 0.0311 0.0180 'International Tables Vol C Tables 4.2.6.8 and 6.1.1.4'
O O 0.0492 0.0322 'International Tables Vol C Tables 4.2.6.8 and 6.1.1.4'
P P 0.2955 0.4335 'International Tables Vol C Tables 4.2.6.8 and 6.1.1.4'
Fe Fe -1.1336 3.1974 'International Tables Vol C Tables 4.2.6.8 and 6.1.1.4'

loop_
_geom_angle_atom_site_label_1
_geom_angle_atom_site_label_2
_geom_angle_atom_site_label_3
_geom_angle
N1 Fe1 O1 90.1(3)
N1 Fe1 O2 87.8(3)
O1 Fe1 O2 63.2(3)
N1 Fe1 P1 92.3(3)
O1 Fe1 P1 102.1(2)
O2 Fe1 P1 165.3(2)
N1 Fe1 P3 90.6(3)
O1 Fe1 P3 166.6(2)
O2 Fe1 P3 103.4(2)
P1 Fe1 P3 91.26(13)
N1 Fe1 P2 177.4(3)
O1 Fe1 P2 91.0(2)
O2 Fe1 P2 90.6(2)
P1 Fe1 P2 89.78(13)
P3 Fe1 P2 87.78(13)
N1 Fe1 C52 90.9(3)
O1 Fe1 C52 31.6(3)
O2 Fe1 C52 31.8(3)
P1 Fe1 C52 133.6(3)
P3 Fe1 C52 135.0(3)
P2 Fe1 C52 88.8(3)
C52 O1 Fe1 89.2(6)
O1 C52 O2 119.4(9)
O1 C52 C53 120.4(10)
O2 C52 C53 120.2(10)
O1 C52 Fe1 59.2(5)
O2 C52 Fe1 60.5(5)
C53 C52 Fe1 174.5(8)
C52 O2 Fe1 87.7(6)
N2 N1 Fe1 128.1(7)
C1 B1 C9 108.2(7)
C1 B1 C8 110.8(8)
C9 B1 C8 109.8(8)
C1 B1 C7 106.7(6)
C9 B1 C7 110.6(8)
C8 B1 C7 110.7(8)
C2 C1 C6 114.4(10)
C2 C1 B1 124.3(10)
C6 C1 B1 121.3(10)
C3 C2 C1 123.1(12)
C3 C2 H2 118.5
C1 C2 H2 118.5
C2 C3 C4 121.4(12)
C2 C3 H3 119.3
C4 C3 H3 119.3
C3 C4 C5 118.5(10)
C3 C4 H4 120.7
C5 C4 H4 120.7
C4 C5 C6 118.8(12)
C4 C5 H5 120.6
C6 C5 H5 120.6
C5 C6 C1 123.5(11)
C5 C6 H6 118.2
C1 C6 H6 118.2
B1 C7 P1 115.8(7)
B1 C7 H7A 108.3
P1 C7 H7A 108.3
B1 C7 H7B 108.3
P1 C7 H7B 108.3
H7A C7 H7B 107.4
C17 P1 C7 100.4(5)
C17 P1 C10 103.9(5)
C7 P1 C10 106.1(5)
C17 P1 Fe1 118.0(4)
C7 P1 Fe1 114.2(4)
C10 P1 Fe1 112.7(4)
C11 C10 P1 121.2(9)
C11 C10 H10A 107.0
P1 C10 H10A 107.0
C11 C10 H10B 107.0
P1 C10 H10B 107.0
H10A C10 H10B 106.8
C12 C11 C10 112.8(10)
C12 C11 C16 108.5(10)
C10 C11 C16 107.8(10)
C12 C11 H11 109.3
C10 C11 H11 109.3
C16 C11 H11 109.3
C13 C12 C11 113.2(11)
C13 C12 H12A 108.9
C11 C12 H12A 108.9
C13 C12 H12B 108.9
C11 C12 H12B 108.9
H12A C12 H12B 107.7
C12 C13 C14 112.3(12)
C12 C13 H13A 109.1
C14 C13 H13A 109.1
C12 C13 H13B 109.1
C14 C13 H13B 109.1
H13A C13 H13B 107.9
C15 C14 C13 110.6(11)
C15 C14 H14A 109.5
C13 C14 H14A 109.5
C15 C14 H14B 109.5
C13 C14 H14B 109.5
H14A C14 H14B 108.1
C16 C15 C14 111.3(11)
C16 C15 H15A 109.4
C14 C15 H15A 109.4
C16 C15 H15B 109.4
C14 C15 H15B 109.4
H15A C15 H15B 108.0
C15 C16 C11 113.7(11)
C15 C16 H16A 108.8
C11 C16 H16A 108.8
C15 C16 H16B 108.8
C11 C16 H16B 108.8
H16A C16 H16B 107.7
C18 C17 P1 121.1(8)
C18 C17 H17A 107.0
P1 C17 H17A 107.0
C18 C17 H17B 107.0
P1 C17 H17B 107.0
H17A C17 H17B 106.8
C19 C18 C23 109.3(10)
C19 C18 C17 116.1(10)
C23 C18 C17 107.8(9)
C19 C18 H18 107.8
C23 C18 H18 107.8
C17 C18 H18 107.8
C18 C19 C20 110.9(10)
C18 C19 H19A 109.5
C20 C19 H19A 109.5
C18 C19 H19B 109.5
C20 C19 H19B 109.5
H19A C19 H19B 108.0
C21 C20 C19 111.1(10)
C21 C20 H20A 109.4
C19 C20 H20A 109.4
C21 C20 H20B 109.4
C19 C20 H20B 109.4
H20A C20 H20B 108.0
C22 C21 C20 110.5(11)
C22 C21 H21A 109.5
C20 C21 H21A 109.5
C22 C21 H21B 109.5
C20 C21 H21B 109.5
H21A C21 H21B 108.1
C21 C22 C23 112.2(11)
C21 C22 H22A 109.2
C23 C22 H22A 109.2
C21 C22 H22B 109.2
C23 C22 H22B 109.2
H22A C22 H22B 107.9
C18 C23 C22 112.6(10)
C18 C23 H23A 109.1
C22 C23 H23A 109.1
C18 C23 H23B 109.1
C22 C23 H23B 109.1
H23A C23 H23B 107.8
B1 C8 P2 112.4(7)
B1 C8 H8A 109.1
P2 C8 H8A 109.1
B1 C8 H8B 109.1
P2 C8 H8B 109.1
H8A C8 H8B 107.9
C8 P2 C24 106.0(5)
C8 P2 C31 101.1(5)
C24 P2 C31 103.8(5)
C8 P2 Fe1 115.2(4)
C24 P2 Fe1 109.9(4)
C31 P2 Fe1 119.4(4)
C25 C24 P2 125.1(9)
C25 C24 H24A 106.0
P2 C24 H24A 106.0
C25 C24 H24B 106.0
P2 C24 H24B 106.0
H24A C24 H24B 106.3
C26 C25 C30 112.1(11)
C26 C25 C24 112.7(10)
C30 C25 C24 107.6(10)
C26 C25 H25 108.1
C30 C25 H25 108.1
C24 C25 H25 108.1
C25 C26 C27 111.1(10)
C25 C26 H26A 109.4
C27 C26 H26A 109.4
C25 C26 H26B 109.4
C27 C26 H26B 109.4
H26A C26 H26B 108.0
C26 C27 C28 111.4(11)
C26 C27 H27A 109.3
C28 C27 H27A 109.3
C26 C27 H27B 109.3
C28 C27 H27B 109.3
H27A C27 H27B 108.0
C29 C28 C27 108.9(11)
C29 C28 H28A 109.9
C27 C28 H28A 109.9
C29 C28 H28B 109.9
C27 C28 H28B 109.9
H28A C28 H28B 108.3
C30 C29 C28 109.9(10)
C30 C29 H29A 109.7
C28 C29 H29A 109.7
C30 C29 H29B 109.7
C28 C29 H29B 109.7
H29A C29 H29B 108.2
C29 C30 C25 113.6(11)
C29 C30 H30A 108.9
C25 C30 H30A 108.9
C29 C30 H30B 108.9
C25 C30 H30B 108.9
H30A C30 H30B 107.7
C32 C31 P2 122.3(8)
C32 C31 H31A 106.7
P2 C31 H31A 106.7
C32 C31 H31B 106.7
P2 C31 H31B 106.7
H31A C31 H31B 106.6
C37 C32 C33 109.4(9)
C37 C32 C31 109.6(9)
C33 C32 C31 112.3(10)
C37 C32 H32 108.5
C33 C32 H32 108.5
C31 C32 H32 108.5
C34 C33 C32 110.5(10)
C34 C33 H33A 109.6
C32 C33 H33A 109.6
C34 C33 H33B 109.6
C32 C33 H33B 109.6
H33A C33 H33B 108.1
C33 C34 C35 110.7(10)
C33 C34 H34A 109.5
C35 C34 H34A 109.5
C33 C34 H34B 109.5
C35 C34 H34B 109.5
H34A C34 H34B 108.1
C36 C35 C34 111.1(10)
C36 C35 H35A 109.4
C34 C35 H35A 109.4
C36 C35 H35B 109.4
C34 C35 H35B 109.4
H35A C35 H35B 108.0
C35 C36 C37 111.5(11)
C35 C36 H36A 109.3
C37 C36 H36A 109.3
C35 C36 H36B 109.3
C37 C36 H36B 109.3
H36A C36 H36B 108.0
C32 C37 C36 110.6(10)
C32 C37 H37A 109.5
C36 C37 H37A 109.5
C32 C37 H37B 109.5
C36 C37 H37B 109.5
H37A C37 H37B 108.1
B1 C9 P3 115.6(7)
B1 C9 H9A 108.4
P3 C9 H9A 108.4
B1 C9 H9B 108.4
P3 C9 H9B 108.4
H9A C9 H9B 107.4
C9 P3 C45 106.8(5)
C9 P3 C38 110.6(5)
C45 P3 C38 102.7(6)
C9 P3 Fe1 114.4(4)
C45 P3 Fe1 116.2(4)
C38 P3 Fe1 105.5(4)
C39 C38 P3 124.8(8)
C39 C38 H38A 106.1
P3 C38 H38A 106.1
C39 C38 H38B 106.1
P3 C38 H38B 106.1
H38A C38 H38B 106.3
C38 C39 C40 116.4(11)
C38 C39 C44 107.5(10)
C40 C39 C44 110.2(10)
C38 C39 H39 107.5
C40 C39 H39 107.5
C44 C39 H39 107.5
C39 C40 C41 113.1(11)
C39 C40 H40A 109.0
C41 C40 H40A 109.0
C39 C40 H40B 109.0
C41 C40 H40B 109.0
H40A C40 H40B 107.8
C40 C41 C42 111.2(12)
C40 C41 H41A 109.4
C42 C41 H41A 109.4
C40 C41 H41B 109.4
C42 C41 H41B 109.4
H41A C41 H41B 108.0
C43 C42 C41 112.4(12)
C43 C42 H42A 109.1
C41 C42 H42A 109.1
C43 C42 H42B 109.1
C41 C42 H42B 109.1
H42A C42 H42B 107.9
C42 C43 C44 114.4(12)
C42 C43 H43A 108.7
C44 C43 H43A 108.7
C42 C43 H43B 108.7
C44 C43 H43B 108.7
H43A C43 H43B 107.6
C43 C44 C39 111.7(11)
C43 C44 H44A 109.3
C39 C44 H44A 109.3
C43 C44 H44B 109.3
C39 C44 H44B 109.3
H44A C44 H44B 107.9
C46 C45 P3 119.1(8)
C46 C45 H45A 107.5
P3 C45 H45A 107.5
C46 C45 H45B 107.5
P3 C45 H45B 107.5
H45A C45 H45B 107.0
C51 C46 C45 112.2(10)
C51 C46 C47 109.6(10)
C45 C46 C47 115.7(9)
C51 C46 H46 106.2
C45 C46 H46 106.2
C47 C46 H46 106.2
C48 C47 C46 109.6(9)
C48 C47 H47A 109.7
C46 C47 H47A 109.7
C48 C47 H47B 109.7
C46 C47 H47B 109.7
H47A C47 H47B 108.2
C49 C48 C47 113.5(11)
C49 C48 H48A 108.9
C47 C48 H48A 108.9
C49 C48 H48B 108.9
C47 C48 H48B 108.9
H48A C48 H48B 107.7
C48 C49 C50 112.1(10)
C48 C49 H49A 109.2
C50 C49 H49A 109.2
C48 C49 H49B 109.2
C50 C49 H49B 109.2
H49A C49 H49B 107.9
C51 C50 C49 110.8(10)
C51 C50 H50A 109.5
C49 C50 H50A 109.5
C51 C50 H50B 109.5
C49 C50 H50B 109.5
H50A C50 H50B 108.1
C46 C51 C50 113.0(10)
C46 C51 H51A 109.0
C50 C51 H51A 109.0
C46 C51 H51B 109.0
C50 C51 H51B 109.0
H51A C51 H51B 107.8
N2 Fe2 O3 90.8(3)
N2 Fe2 O4 86.9(3)
O3 Fe2 O4 62.7(3)
N2 Fe2 P4 93.2(3)
O3 Fe2 P4 102.6(2)
O4 Fe2 P4 165.3(3)
N2 Fe2 P6 90.3(3)
O3 Fe2 P6 165.8(3)
O4 Fe2 P6 103.2(3)
P4 Fe2 P6 91.54(13)
N2 Fe2 P5 177.2(3)
O3 Fe2 P5 90.2(2)
O4 Fe2 P5 91.2(2)
P4 Fe2 P5 89.22(13)
P6 Fe2 P5 88.15(13)
N2 Fe2 C105 90.4(4)
O3 Fe2 C105 31.1(4)
O4 Fe2 C105 31.7(4)
P4 Fe2 C105 133.6(3)
P6 Fe2 C105 134.7(3)
P5 Fe2 C105 89.0(3)
C105 O3 Fe2 91.0(7)
O3 C105 O4 117.7(10)
O3 C105 C106 121.6(12)
O4 C105 C106 120.7(11)
O3 C105 Fe2 57.9(6)
O4 C105 Fe2 60.0(5)
C106 C105 Fe2 174.9(8)
C105 O4 Fe2 88.3(7)
N1 N2 Fe2 128.9(7)
C61 B2 C60 109.9(9)
C61 B2 C54 109.9(8)
C60 B2 C54 107.3(8)
C61 B2 C62 109.1(8)
C60 B2 C62 111.9(9)
C54 B2 C62 108.8(8)
C55 C54 C59 113.7(11)
C55 C54 B2 123.5(10)
C59 C54 B2 122.7(10)
C56 C55 C54 124.3(13)
C56 C55 H55 117.8
C54 C55 H55 117.8
C57 C56 C55 120.6(13)
C57 C56 H56 119.7
C55 C56 H56 119.7
C56 C57 C58 119.8(12)
C56 C57 H57 120.1
C58 C57 H57 120.1
C59 C58 C57 117.0(13)
C59 C58 H58 121.5
C57 C58 H58 121.5
C58 C59 C54 124.5(13)
C58 C59 H59 117.7
C54 C59 H59 117.7
B2 C60 P4 115.5(7)
B2 C60 H60A 108.4
P4 C60 H60A 108.4
B2 C60 H60B 108.4
P4 C60 H60B 108.4
H60A C60 H60B 107.5
C60 P4 C63 102.4(5)
C60 P4 C70 104.8(5)
C63 P4 C70 103.3(6)
C60 P4 Fe2 114.4(4)
C63 P4 Fe2 117.8(4)
C70 P4 Fe2 112.6(4)
C64 C63 P4 121.8(8)
C64 C63 H63A 106.9
P4 C63 H63A 106.9
C64 C63 H63B 106.9
P4 C63 H63B 106.9
H63A C63 H63B 106.7
C65 C64 C63 114.8(10)
C65 C64 C69 109.7(8)
C63 C64 C69 109.7(9)
C65 C64 H64 107.4
C63 C64 H64 107.4
C69 C64 H64 107.4
C64 C65 C66 110.7(8)
C64 C65 H65A 109.5
C66 C65 H65A 109.5
C64 C65 H65B 109.5
C66 C65 H65B 109.5
H65A C65 H65B 108.1
C65 C66 C67 110.7(8)
C65 C66 H66A 109.5
C67 C66 H66A 109.5
C65 C66 H66B 109.5
C67 C66 H66B 109.5
H66A C66 H66B 108.1
C68 C67 C66 111.8(9)
C68 C67 H67A 109.3
C66 C67 H67A 109.3
C68 C67 H67B 109.3
C66 C67 H67B 109.3
H67A C67 H67B 107.9
C69 C68 C67 111.5(9)
C69 C68 H68A 109.3
C67 C68 H68A 109.3
C69 C68 H68B 109.3
C67 C68 H68B 109.3
H68A C68 H68B 108.0
C68 C69 C64 110.7(8)
C68 C69 H69A 109.5
C64 C69 H69A 109.5
C68 C69 H69B 109.5
C64 C69 H69B 109.5
H69A C69 H69B 108.1
C71 C70 P4 120.4(9)
C71 C70 H70A 107.2
P4 C70 H70A 107.2
C71 C70 H70B 107.2
P4 C70 H70B 107.2
H70A C70 H70B 106.9
C76 C71 C72 109.0(11)
C76 C71 C70 112.8(10)
C72 C71 C70 109.5(11)
C76 C71 H71 108.5
C72 C71 H71 108.5
C70 C71 H71 108.5
C73 C72 C71 115.2(12)
C73 C72 H72A 108.5
C71 C72 H72A 108.5
C73 C72 H72B 108.5
C71 C72 H72B 108.5
H72A C72 H72B 107.5
C72 C73 C74 110.4(12)
C72 C73 H73A 109.6
C74 C73 H73A 109.6
C72 C73 H73B 109.6
C74 C73 H73B 109.6
H73A C73 H73B 108.1
C75 C74 C73 108.7(12)
C75 C74 H74A 110.0
C73 C74 H74A 110.0
C75 C74 H74B 110.0
C73 C74 H74B 110.0
H74A C74 H74B 108.3
C76 C75 C74 111.2(12)
C76 C75 H75A 109.4
C74 C75 H75A 109.4
C76 C75 H75B 109.4
C74 C75 H75B 109.4
H75A C75 H75B 108.0
C75 C76 C71 113.6(11)
C75 C76 H76A 108.9
C71 C76 H76A 108.9
C75 C76 H76B 108.9
C71 C76 H76B 108.9
H76A C76 H76B 107.7
B2 C61 P5 115.1(7)
B2 C61 H61A 108.5
P5 C61 H61A 108.5
B2 C61 H61B 108.5
P5 C61 H61B 108.5
H61A C61 H61B 107.5
C77 P5 C61 108.5(5)
C77 P5 C84 104.7(6)
C61 P5 C84 100.8(5)
C77 P5 Fe2 111.1(4)
C61 P5 Fe2 113.0(4)
C84 P5 Fe2 117.7(4)
C78 C77 P5 124.4(9)
C78 C77 H77A 106.2
P5 C77 H77A 106.2
C78 C77 H77B 106.2
P5 C77 H77B 106.2
H77A C77 H77B 106.4
C83 C78 C77 114.0(9)
C83 C78 C79 108.4(11)
C77 C78 C79 108.3(9)
C83 C78 H78 108.7
C77 C78 H78 108.7
C79 C78 H78 108.7
C80 C79 C78 114.6(10)
C80 C79 H79A 108.6
C78 C79 H79A 108.6
C80 C79 H79B 108.6
C78 C79 H79B 108.6
H79A C79 H79B 107.6
C81 C80 C79 109.5(10)
C81 C80 H80A 109.8
C79 C80 H80A 109.8
C81 C80 H80B 109.8
C79 C80 H80B 109.8
H80A C80 H80B 108.2
C80 C81 C82 112.4(12)
C80 C81 H81A 109.1
C82 C81 H81A 109.1
C80 C81 H81B 109.1
C82 C81 H81B 109.1
H81A C81 H81B 107.9
C81 C82 C83 110.5(10)
C81 C82 H82A 109.5
C83 C82 H82A 109.5
C81 C82 H82B 109.5
C83 C82 H82B 109.5
H82A C82 H82B 108.1
C78 C83 C82 113.2(10)
C78 C83 H83A 108.9
C82 C83 H83A 108.9
C78 C83 H83B 108.9
C82 C83 H83B 108.9
H83A C83 H83B 107.8
C85 C84 P5 122.7(9)
C85 C84 H84A 106.7
P5 C84 H84A 106.7
C85 C84 H84B 106.7
P5 C84 H84B 106.7
H84A C84 H84B 106.6
C90 C85 C84 115.2(11)
C90 C85 C86 110.1(10)
C84 C85 C86 110.8(10)
C90 C85 H85 106.8
C84 C85 H85 106.8
C86 C85 H85 106.8
C87 C86 C85 111.4(11)
C87 C86 H86A 109.3
C85 C86 H86A 109.3
C87 C86 H86B 109.3
C85 C86 H86B 109.3
H86A C86 H86B 108.0
C86 C87 C88 111.8(12)
C86 C87 H87A 109.2
C88 C87 H87A 109.2
C86 C87 H87B 109.2
C88 C87 H87B 109.2
H87A C87 H87B 107.9
C89 C88 C87 111.1(10)
C89 C88 H88A 109.4
C87 C88 H88A 109.4
C89 C88 H88B 109.4
C87 C88 H88B 109.4
H88A C88 H88B 108.0
C88 C89 C90 113.2(11)
C88 C89 H89A 108.9
C90 C89 H89A 108.9
C88 C89 H89B 108.9
C90 C89 H89B 108.9
H89A C89 H89B 107.8
C85 C90 C89 111.4(11)
C85 C90 H90A 109.3
C89 C90 H90A 109.3
C85 C90 H90B 109.3
C89 C90 H90B 109.3
H90A C90 H90B 108.0
B2 C62 P6 114.2(8)
B2 C62 H62A 108.7
P6 C62 H62A 108.7
B2 C62 H62B 108.7
P6 C62 H62B 108.7
H62A C62 H62B 107.6
C62 P6 C98 108.8(6)
C62 P6 C91 104.9(5)
C98 P6 C91 102.9(6)
C62 P6 Fe2 116.4(4)
C98 P6 Fe2 107.8(4)
C91 P6 Fe2 115.0(4)
C92 C91 P6 116.9(8)
C92 C91 H91A 108.1
P6 C91 H91A 108.1
C92 C91 H91B 108.1
P6 C91 H91B 108.1
H91A C91 H91B 107.3
C93 C92 C97 106.9(11)
C93 C92 C91 112.9(10)
C97 C92 C91 113.5(10)
C93 C92 H92 107.8
C97 C92 H92 107.8
C91 C92 H92 107.8
C92 C93 C94 111.6(11)
C92 C93 H93A 109.3
C94 C93 H93A 109.3
C92 C93 H93B 109.3
C94 C93 H93B 109.3
H93A C93 H93B 108.0
C95 C94 C93 111.5(11)
C95 C94 H94A 109.3
C93 C94 H94A 109.3
C95 C94 H94B 109.3
C93 C94 H94B 109.3
H94A C94 H94B 108.0
C96 C95 C94 111.9(12)
C96 C95 H95A 109.2
C94 C95 H95A 109.2
C96 C95 H95B 109.2
C94 C95 H95B 109.2
H95A C95 H95B 107.9
C95 C96 C97 112.2(11)
C95 C96 H96A 109.2
C97 C96 H96A 109.2
C95 C96 H96B 109.2
C97 C96 H96B 109.2
H96A C96 H96B 107.9
C96 C97 C92 111.1(11)
C96 C97 H97A 109.4
C92 C97 H97A 109.4
C96 C97 H97B 109.4
C92 C97 H97B 109.4
H97A C97 H97B 108.0
C99 C98 P6 124.7(9)
C99 C98 H98A 106.1
P6 C98 H98A 106.1
C99 C98 H98B 106.1
P6 C98 H98B 106.1
H98A C98 H98B 106.3
C98 C99 C100 117.5(13)
C98 C99 C104 108.4(11)
C100 C99 C104 109.8(11)
C98 C99 H99 106.9
C100 C99 H99 106.9
C104 C99 H99 106.9
C99 C100 C101 111.8(13)
C99 C100 H10E 109.3
C101 C100 H10E 109.3
C99 C100 H10F 109.2
C101 C100 H10F 109.3
H10E C100 H10F 107.9
C102 C101 C100 112.3(13)
C102 C101 H10G 109.1
C100 C101 H10G 109.1
C102 C101 H10H 109.1
C100 C101 H10H 109.1
H10G C101 H10H 107.9
C103 C102 C101 110.5(13)
C103 C102 H10I 109.6
C101 C102 H10I 109.5
C103 C102 H10J 109.6
C101 C102 H10J 109.6
H10I C102 H10J 108.1
C102 C103 C104 111.3(13)
C102 C103 H10K 109.4
C104 C103 H10K 109.4
C102 C103 H10L 109.4
C104 C103 H10L 109.4
H10K C103 H10L 108.0
C103 C104 C99 112.0(12)
C103 C104 H10M 109.2
C99 C104 H10M 109.2
C103 C104 H10N 109.2
C99 C104 H10N 109.2
H10M C104 H10N 107.9
N1A Fe1A O1A 89.7(10)
N1A Fe1A O2A 87.4(9)
O1A Fe1A O2A 62.8(7)
N1A Fe1A P1A 91.6(8)
O1A Fe1A P1A 102.7(8)
O2A Fe1A P1A 165.5(8)
N1A Fe1A P3A 90.6(10)
O1A Fe1A P3A 166.2(8)
O2A Fe1A P3A 103.4(8)
P1A Fe1A P3A 91.1(6)
N1A Fe1A P2A 178.6(9)
O1A Fe1A P2A 90.0(9)
O2A Fe1A P2A 91.3(9)
P1A Fe1A P2A 89.8(6)
P3A Fe1A P2A 89.3(6)
N1A Fe1A C52A 90.2(8)
O1A Fe1A C52A 31.4(6)
O2A Fe1A C52A 31.6(6)
P1A Fe1A C52A 134.0(8)
P3A Fe1A C52A 134.8(8)
P2A Fe1A C52A 88.8(7)
C52A O1A Fe1A 89.4(11)
O1A C52A O2A 119.5(16)
O1A C52A C53A 121(2)
O2A C52A C53A 120(2)
O1A C52A Fe1A 59.3(9)
O2A C52A Fe1A 60.5(9)
C53A C52A Fe1A 174(2)
C52A C53A H53D 109.5
C52A C53A H53E 109.5
H53D C53A H53E 109.5
C52A C53A H53F 109.5
H53D C53A H53F 109.5
H53E C53A H53F 109.5
C52A O2A Fe1A 87.9(11)
N2A N1A Fe1A 129.0(15)
C1A B1A C8A 110.6(14)
C1A B1A C7A 106.4(17)
C8A B1A C7A 110.5(17)
C1A B1A C9A 108.8(15)
C8A B1A C9A 109.6(16)
C7A B1A C9A 110.9(17)
C2A C1A C6A 113.4(18)
C2A C1A B1A 124.1(18)
C6A C1A B1A 122(2)
C3A C2A C1A 122(2)
C3A C2A H2A 119.0
C1A C2A H2A 119.0
C2A C3A C4A 122(2)
C2A C3A H3A 118.8
C4A C3A H3A 118.8
C5A C4A C3A 118(2)
C5A C4A H4A 121.2
C3A C4A H4A 121.2
C4A C5A C6A 118(2)
C4A C5A H5A 121.1
C6A C5A H5A 121.1
C5A C6A C1A 126(2)
C5A C6A H6A 117.2
C1A C6A H6A 117.2
B1A C7A P1A 115.3(14)
B1A C7A H7A1 108.5
P1A C7A H7A1 108.5
B1A C7A H7A2 108.5
P1A C7A H7A2 108.5
H7A1 C7A H7A2 107.5
C17A P1A C7A 102.2(14)
C17A P1A C10A 101.0(15)
C7A P1A C10A 104.1(14)
C17A P1A Fe1A 119.9(13)
C7A P1A Fe1A 113.6(10)
C10A P1A Fe1A 114.0(11)
C11A C10A P1A 119(2)
C11A C10A H10C 107.6
P1A C10A H10C 107.6
C11A C10A H10D 107.6
P1A C10A H10D 107.6
H10C C10A H10D 107.0
C12A C11A C16A 113(2)
C12A C11A C10A 113(2)
C16A C11A C10A 110(2)
C12A C11A H11A 106.9
C16A C11A H11A 106.9
C10A C11A H11A 106.9
C13A C12A C11A 117(2)
C13A C12A H12C 108.1
C11A C12A H12C 108.1
C13A C12A H12D 108.1
C11A C12A H12D 108.1
H12C C12A H12D 107.3
C12A C13A C14A 110(3)
C12A C13A H13C 109.6
C14A C13A H13C 109.6
C12A C13A H13D 109.6
C14A C13A H13D 109.6
H13C C13A H13D 108.1
C15A C14A C13A 108(3)
C15A C14A H14C 110.0
C13A C14A H14C 110.0
C15A C14A H14D 110.0
C13A C14A H14D 110.0
H14C C14A H14D 108.4
C16A C15A C14A 111(3)
C16A C15A H15C 109.4
C14A C15A H15C 109.4
C16A C15A H15D 109.4
C14A C15A H15D 109.4
H15C C15A H15D 108.0
C15A C16A C11A 116(3)
C15A C16A H16C 108.4
C11A C16A H16C 108.4
C15A C16A H16D 108.4
C11A C16A H16D 108.4
H16C C16A H16D 107.5
C18A C17A P1A 120(2)
C18A C17A H17C 107.4
P1A C17A H17C 107.4
C18A C17A H17D 107.4
P1A C17A H17D 107.4
H17C C17A H17D 106.9
C19A C18A C23A 109(2)
C19A C18A C17A 116(3)
C23A C18A C17A 106(2)
C19A C18A H18A 108.8
C23A C18A H18A 108.8
C17A C18A H18A 108.8
C18A C19A C20A 112(2)
C18A C19A H19C 109.3
C20A C19A H19C 109.3
C18A C19A H19D 109.3
C20A C19A H19D 109.3
H19C C19A H19D 108.0
C21A C20A C19A 111(2)
C21A C20A H20C 109.5
C19A C20A H20C 109.5
C21A C20A H20D 109.5
C19A C20A H20D 109.5
H20C C20A H20D 108.0
C22A C21A C20A 110(3)
C22A C21A H21C 109.7
C20A C21A H21C 109.7
C22A C21A H21D 109.7
C20A C21A H21D 109.7
H21C C21A H21D 108.2
C21A C22A C23A 108(2)
C21A C22A H22C 110.1
C23A C22A H22C 110.1
C21A C22A H22D 110.1
C23A C22A H22D 110.1
H22C C22A H22D 108.4
C18A C23A C22A 110(2)
C18A C23A H23C 109.7
C22A C23A H23C 109.7
C18A C23A H23D 109.7
C22A C23A H23D 109.7
H23C C23A H23D 108.2
B1A C8A P2A 112.1(15)
B1A C8A H8A1 109.2
P2A C8A H8A1 109.2
B1A C8A H8A2 109.2
P2A C8A H8A2 109.2
H8A1 C8A H8A2 107.9
C8A P2A C24A 106.7(14)
C8A P2A C31A 100.4(14)
C24A P2A C31A 103.8(15)
C8A P2A Fe1A 114.6(10)
C24A P2A Fe1A 111.3(11)
C31A P2A Fe1A 118.7(13)
C25A C24A P2A 126(2)
C25A C24A H24C 105.7
P2A C24A H24C 105.7
C25A C24A H24D 105.7
P2A C24A H24D 105.7
H24C C24A H24D 106.2
C26A C25A C30A 110(3)
C26A C25A C24A 113(2)
C30A C25A C24A 108(2)
C26A C25A H25A 108.7
C30A C25A H25A 108.7
C24A C25A H25A 108.7
C25A C26A C27A 111(2)
C25A C26A H26C 109.5
C27A C26A H26C 109.5
C25A C26A H26D 109.5
C27A C26A H26D 109.5
H26C C26A H26D 108.1
C26A C27A C28A 112(3)
C26A C27A H27C 109.2
C28A C27A H27C 109.2
C26A C27A H27D 109.2
C28A C27A H27D 109.2
H27C C27A H27D 107.9
C29A C28A C27A 109(2)
C29A C28A H28C 109.8
C27A C28A H28C 109.8
C29A C28A H28D 109.8
C27A C28A H28D 109.8
H28C C28A H28D 108.3
C30A C29A C28A 111(3)
C30A C29A H29C 109.5
C28A C29A H29C 109.5
C30A C29A H29D 109.5
C28A C29A H29D 109.5
H29C C29A H29D 108.1
C29A C30A C25A 112(2)
C29A C30A H30C 109.2
C25A C30A H30C 109.2
C29A C30A H30D 109.2
C25A C30A H30D 109.2
H30C C30A H30D 107.9
C32A C31A P2A 120.9(18)
C32A C31A H31C 107.1
P2A C31A H31C 107.1
C32A C31A H31D 107.1
P2A C31A H31D 107.1
H31C C31A H31D 106.8
C37A C32A C33A 109(2)
C37A C32A C31A 108.4(19)
C33A C32A C31A 111(2)
C37A C32A H32A 109.5
C33A C32A H32A 109.5
C31A C32A H32A 109.5
C34A C33A C32A 110(2)
C34A C33A H33C 109.6
C32A C33A H33C 109.6
C34A C33A H33D 109.6
C32A C33A H33D 109.6
H33C C33A H33D 108.1
C33A C34A C35A 111(2)
C33A C34A H34C 109.5
C35A C34A H34C 109.5
C33A C34A H34D 109.5
C35A C34A H34D 109.5
H34C C34A H34D 108.1
C36A C35A C34A 112(2)
C36A C35A H35C 109.2
C34A C35A H35C 109.2
C36A C35A H35D 109.2
C34A C35A H35D 109.2
H35C C35A H35D 107.9
C35A C36A C37A 111(2)
C35A C36A H36C 109.3
C37A C36A H36C 109.3
C35A C36A H36D 109.3
C37A C36A H36D 109.3
H36C C36A H36D 108.0
C32A C37A C36A 111(2)
C32A C37A H37C 109.5
C36A C37A H37C 109.5
C32A C37A H37D 109.5
C36A C37A H37D 109.5
H37C C37A H37D 108.1
B1A C9A P3A 114.6(13)
B1A C9A H9A1 108.6
P3A C9A H9A1 108.6
B1A C9A H9A2 108.6
P3A C9A H9A2 108.6
H9A1 C9A H9A2 107.6
C9A P3A C38A 113.1(13)
C9A P3A C45A 105.4(13)
C38A P3A C45A 102.0(16)
C9A P3A Fe1A 113.1(10)
C38A P3A Fe1A 107.5(12)
C45A P3A Fe1A 115.2(11)
C39A C38A P3A 132(2)
C39A C38A H38C 104.2
P3A C38A H38C 104.2
C39A C38A H38D 104.2
P3A C38A H38D 104.2
H38C C38A H38D 105.5
C38A C39A C40A 121(3)
C38A C39A C44A 111(2)
C40A C39A C44A 110(2)
C38A C39A H39A 104.7
C40A C39A H39A 104.7
C44A C39A H39A 104.7
C39A C40A C41A 110(3)
C39A C40A H40C 109.7
C41A C40A H40C 109.7
C39A C40A H40D 109.7
C41A C40A H40D 109.7
H40C C40A H40D 108.2
C42A C41A C40A 111(2)
C42A C41A H41C 109.4
C40A C41A H41C 109.4
C42A C41A H41D 109.4
C40A C41A H41D 109.4
H41C C41A H41D 108.0
C43A C42A C41A 117(3)
C43A C42A H42C 108.0
C41A C42A H42C 108.0
C43A C42A H42D 108.0
C41A C42A H42D 108.0
H42C C42A H42D 107.2
C42A C43A C44A 119(3)
C42A C43A H43C 107.5
C44A C43A H43C 107.5
C42A C43A H43D 107.5
C44A C43A H43D 107.5
H43C C43A H43D 107.0
C43A C44A C39A 113(2)
C43A C44A H44C 108.9
C39A C44A H44C 108.9
C43A C44A H44D 108.9
C39A C44A H44D 108.9
H44C C44A H44D 107.7
C46A C45A P3A 118(2)
C46A C45A H45C 107.7
P3A C45A H45C 107.7
C46A C45A H45D 107.7
P3A C45A H45D 107.7
H45C C45A H45D 107.1
C51A C46A C47A 110(2)
C51A C46A C45A 111(2)
C47A C46A C45A 114(2)
C51A C46A H46A 107.4
C47A C46A H46A 107.4
C45A C46A H46A 107.4
C48A C47A C46A 109(2)
C48A C47A H47C 109.9
C46A C47A H47C 109.9
C48A C47A H47D 109.9
C46A C47A H47D 109.9
H47C C47A H47D 108.3
C49A C48A C47A 116(3)
C49A C48A H48C 108.3
C47A C48A H48C 108.3
C49A C48A H48D 108.3
C47A C48A H48D 108.3
H48C C48A H48D 107.4
C48A C49A C50A 112(3)
C48A C49A H49C 109.1
C50A C49A H49C 109.1
C48A C49A H49D 109.1
C50A C49A H49D 109.1
H49C C49A H49D 107.9
C51A C50A C49A 109(2)
C51A C50A H50C 109.9
C49A C50A H50C 109.9
C51A C50A H50D 109.9
C49A C50A H50D 109.9
H50C C50A H50D 108.3
C46A C51A C50A 111(2)
C46A C51A H51C 109.3
C50A C51A H51C 109.3
C46A C51A H51D 109.3
C50A C51A H51D 109.3
H51C C51A H51D 108.0
N2A Fe2A O3A 89.6(10)
N2A Fe2A O4A 88.5(9)
O3A Fe2A O4A 62.7(7)
N2A Fe2A P6A 91.2(10)
O3A Fe2A P6A 166.5(8)
O4A Fe2A P6A 103.9(8)
N2A Fe2A P4A 91.5(8)
O3A Fe2A P4A 101.9(8)
O4A Fe2A P4A 164.6(9)
P6A Fe2A P4A 91.5(6)
N2A Fe2A P5A 179.1(8)
O3A Fe2A P5A 89.6(9)
O4A Fe2A P5A 90.7(8)
P6A Fe2A P5A 89.4(6)
P4A Fe2A P5A 89.1(6)
N2A Fe2A C205 90.7(8)
O3A Fe2A C205 31.1(6)
O4A Fe2A C205 31.7(6)
P6A Fe2A C205 135.4(8)
P4A Fe2A C205 133.0(9)
P5A Fe2A C205 88.3(7)
C205 O3A Fe2A 90.7(12)
O3A C205 O4A 117.6(16)
O3A C205 C206 122(2)
O4A C205 C206 121(2)
O3A C205 Fe2A 58.2(10)
O4A C205 Fe2A 59.7(9)
C206 C205 Fe2A 172.7(19)
C205 C206 H20X 109.5
C205 C206 H20Y 109.5
H20X C206 H20Y 109.5
C205 C206 H20Z 109.5
H20X C206 H20Z 109.5
H20Y C206 H20Z 109.5
C205 O4A Fe2A 88.7(11)
N1A N2A Fe2A 128.3(15)
C54A B2A C61A 109.4(16)
C54A B2A C62A 109.2(16)
C61A B2A C62A 109.2(18)
C54A B2A C60A 107.5(18)
C61A B2A C60A 108.3(18)
C62A B2A C60A 113.2(18)
C55A C54A C59A 113(2)
C55A C54A B2A 123(2)
C59A C54A B2A 123.9(19)
C56A C55A C54A 125(2)
C56A C55A H55A 117.7
C54A C55A H55A 117.7
C57A C56A C55A 121(3)
C57A C56A H56A 119.7
C55A C56A H56A 119.7
C56A C57A C58A 120(2)
C56A C57A H57A 120.2
C58A C57A H57A 120.2
C59A C58A C57A 116(2)
C59A C58A H58A 121.8
C57A C58A H58A 121.8
C58A C59A C54A 125(2)
C58A C59A H59A 117.3
C54A C59A H59A 117.3
B2A C60A P4A 116.6(15)
B2A C60A H60C 108.1
P4A C60A H60C 108.1
B2A C60A H60D 108.1
P4A C60A H60D 108.1
H60C C60A H60D 107.3
C60A P4A C63A 103.3(15)
C60A P4A C70A 104.5(14)
C63A P4A C70A 101.5(15)
C60A P4A Fe2A 113.1(11)
C63A P4A Fe2A 119.0(12)
C70A P4A Fe2A 113.6(11)
C64A C63A P4A 123(2)
C64A C63A H63C 106.6
P4A C63A H63C 106.6
C64A C63A H63D 106.6
P4A C63A H63D 106.6
H63C C63A H63D 106.6
C65A C64A C63A 112(2)
C65A C64A C69A 108(2)
C63A C64A C69A 109(2)
C65A C64A H64A 109.3
C63A C64A H64A 109.3
C69A C64A H64A 109.3
C64A C65A C66A 110(2)
C64A C65A H65C 109.6
C66A C65A H65C 109.6
C64A C65A H65D 109.6
C66A C65A H65D 109.6
H65C C65A H65D 108.2
C65A C66A C67A 109(2)
C65A C66A H66C 110.0
C67A C66A H66C 110.0
C65A C66A H66D 110.0
C67A C66A H66D 110.0
H66C C66A H66D 108.3
C68A C67A C66A 111(2)
C68A C67A H67C 109.4
C66A C67A H67C 109.4
C68A C67A H67D 109.4
C66A C67A H67D 109.4
H67C C67A H67D 108.0
C69A C68A C67A 112(2)
C69A C68A H68C 109.2
C67A C68A H68C 109.2
C69A C68A H68D 109.2
C67A C68A H68D 109.2
H68C C68A H68D 107.9
C68A C69A C64A 112(2)
C68A C69A H69C 109.3
C64A C69A H69C 109.3
C68A C69A H69D 109.3
C64A C69A H69D 109.3
H69C C69A H69D 108.0
C71A C70A P4A 123(2)
C71A C70A H70C 106.7
P4A C70A H70C 106.7
C71A C70A H70D 106.7
P4A C70A H70D 106.7
H70C C70A H70D 106.6
C76A C71A C72A 106(2)
C76A C71A C70A 113(3)
C72A C71A C70A 108(2)
C76A C71A H71A 110.1
C72A C71A H71A 110.0
C70A C71A H71A 110.0
C73A C72A C71A 115(3)
C73A C72A H72C 108.5
C71A C72A H72C 108.5
C73A C72A H72D 108.5
C71A C72A H72D 108.5
H72C C72A H72D 107.5
C72A C73A C74A 111(2)
C72A C73A H73C 109.6
C74A C73A H73C 109.6
C72A C73A H73D 109.5
C74A C73A H73D 109.5
H73C C73A H73D 108.1
C75A C74A C73A 109(2)
C75A C74A H74C 109.8
C73A C74A H74C 109.8
C75A C74A H74D 109.8
C73A C74A H74D 109.8
H74C C74A H74D 108.2
C76A C75A C74A 113(3)
C76A C75A H75C 108.9
C74A C75A H75C 108.9
C76A C75A H75D 108.9
C74A C75A H75D 108.9
H75C C75A H75D 107.7
C75A C76A C71A 114(2)
C75A C76A H76C 108.8
C71A C76A H76C 108.8
C75A C76A H76D 108.8
C71A C76A H76D 108.8
H76C C76A H76D 107.7
B2A C61A P5A 113.0(15)
B2A C61A H61C 109.0
P5A C61A H61C 109.0
B2A C61A H61D 109.0
P5A C61A H61D 109.0
H61C C61A H61D 107.8
C77A P5A C61A 108.4(15)
C77A P5A C84A 104.8(16)
C61A P5A C84A 100.0(14)
C77A P5A Fe2A 110.4(11)
C61A P5A Fe2A 114.0(10)
C84A P5A Fe2A 118.2(14)
C78A C77A P5A 127(2)
C78A C77A H77C 105.6
P5A C77A H77C 105.6
C78A C77A H77D 105.6
P5A C77A H77D 105.6
H77C C77A H77D 106.1
C83A C78A C77A 115(2)
C83A C78A C79A 108(2)
C77A C78A C79A 110(2)
C83A C78A H78A 107.9
C77A C78A H78A 107.9
C79A C78A H78A 107.9
C80A C79A C78A 115(2)
C80A C79A H79C 108.5
C78A C79A H79C 108.5
C80A C79A H79D 108.5
C78A C79A H79D 108.4
H79C C79A H79D 107.5
C81A C80A C79A 109(2)
C81A C80A H80C 109.8
C79A C80A H80C 109.8
C81A C80A H80D 109.8
C79A C80A H80D 109.8
H80C C80A H80D 108.3
C80A C81A C82A 112(3)
C80A C81A H81C 109.3
C82A C81A H81C 109.3
C80A C81A H81D 109.3
C82A C81A H81D 109.3
H81C C81A H81D 108.0
C81A C82A C83A 110(2)
C81A C82A H82C 109.7
C83A C82A H82C 109.6
C81A C82A H82D 109.7
C83A C82A H82D 109.7
H82C C82A H82D 108.2
C78A C83A C82A 112(2)
C78A C83A H83C 109.1
C82A C83A H83C 109.1
C78A C83A H83D 109.1
C82A C83A H83D 109.1
H83C C83A H83D 107.8
C85A C84A P5A 124(2)
C85A C84A H84C 106.4
P5A C84A H84C 106.4
C85A C84A H84D 106.4
P5A C84A H84D 106.4
H84C C84A H84D 106.5
C90A C85A C84A 116(3)
C90A C85A C86A 110(2)
C84A C85A C86A 111(2)
C90A C85A H85A 106.2
C84A C85A H85A 106.2
C86A C85A H85A 106.2
C87A C86A C85A 113(2)
C87A C86A H86C 109.0
C85A C86A H86C 109.0
C87A C86A H86D 109.0
C85A C86A H86D 109.0
H86C C86A H86D 107.8
C86A C87A C88A 112(3)
C86A C87A H87C 109.2
C88A C87A H87C 109.2
C86A C87A H87D 109.2
C88A C87A H87D 109.2
H87C C87A H87D 107.9
C89A C88A C87A 112(2)
C89A C88A H88C 109.3
C87A C88A H88C 109.3
C89A C88A H88D 109.3
C87A C88A H88D 109.3
H88C C88A H88D 108.0
C88A C89A C90A 114(3)
C88A C89A H89C 108.9
C90A C89A H89C 108.9
C88A C89A H89D 108.9
C90A C89A H89D 108.9
H89C C89A H89D 107.7
C85A C90A C89A 110(3)
C85A C90A H90C 109.6
C89A C90A H90C 109.6
C85A C90A H90D 109.6
C89A C90A H90D 109.6
H90C C90A H90D 108.1
B2A C62A P6A 114.0(15)
B2A C62A H62C 108.8
P6A C62A H62C 108.8
B2A C62A H62D 108.8
P6A C62A H62D 108.8
H62C C62A H62D 107.7
C62A P6A C98A 112.5(14)
C62A P6A C91A 105.2(15)
C98A P6A C91A 102.8(16)
C62A P6A Fe2A 114.6(12)
C98A P6A Fe2A 105.8(12)
C91A P6A Fe2A 115.5(11)
C92A C91A P6A 116(2)
C92A C91A H91C 108.2
P6A C91A H91C 108.2
C92A C91A H91D 108.2
P6A C91A H91D 108.2
H91C C91A H91D 107.4
C93A C92A C97A 108(2)
C93A C92A C91A 111(2)
C97A C92A C91A 113(2)
C93A C92A H92A 108.1
C97A C92A H92A 108.1
C91A C92A H92A 108.1
C92A C93A C94A 112(2)
C92A C93A H93C 109.3
C94A C93A H93C 109.3
C92A C93A H93D 109.3
C94A C93A H93D 109.3
H93C C93A H93D 108.0
C95A C94A C93A 111(3)
C95A C94A H94C 109.4
C93A C94A H94C 109.4
C95A C94A H94D 109.4
C93A C94A H94D 109.4
H94C C94A H94D 108.0
C96A C95A C94A 113(3)
C96A C95A H95C 109.1
C94A C95A H95C 109.1
C96A C95A H95D 109.1
C94A C95A H95D 109.1
H95C C95A H95D 107.8
C95A C96A C97A 112(3)
C95A C96A H96C 109.2
C97A C96A H96C 109.2
C95A C96A H96D 109.2
C97A C96A H96D 109.2
H96C C96A H96D 107.9
C96A C97A C92A 112(2)
C96A C97A H97C 109.3
C92A C97A H97C 109.3
C96A C97A H97D 109.3
C92A C97A H97D 109.3
H97C C97A H97D 108.0
C99A C98A P6A 127(2)
C99A C98A H98C 105.5
P6A C98A H98C 105.5
C99A C98A H98D 105.5
P6A C98A H98D 105.5
H98C C98A H98D 106.0
C98A C99A C200 119(3)
C98A C99A C204 107(2)
C200 C99A C204 111(3)
C98A C99A H99A 106.3
C200 C99A H99A 106.3
C204 C99A H99A 106.3
C99A C200 C201 111(3)
C99A C200 H20E 109.5
C201 C200 H20E 109.5
C99A C200 H20F 109.5
C201 C200 H20F 109.5
H20E C200 H20F 108.0
C202 C201 C200 113(3)
C202 C201 H20G 108.9
C200 C201 H20G 109.0
C202 C201 H20H 109.0
C200 C201 H20H 109.0
H20G C201 H20H 107.8
C203 C202 C201 111(3)
C203 C202 H20I 109.4
C201 C202 H20I 109.4
C203 C202 H20J 109.4
C201 C202 H20J 109.4
H20I C202 H20J 108.0
C202 C203 C204 108(3)
C202 C203 H20K 110.2
C204 C203 H20K 110.2
C202 C203 H20L 110.2
C204 C203 H20L 110.2
H20K C203 H20L 108.5
C203 C204 C99A 110(3)
C203 C204 H20M 109.7
C99A C204 H20M 109.7
C203 C204 H20N 109.7
C99A C204 H20N 109.7
H20M C204 H20N 108.2
C505 C500 C501 116.8(15)
C505 C500 H500 121.6
C501 C500 H500 121.6
C500 C501 C502 123.1(14)
C500 C501 H501 118.5
C502 C501 H501 118.5
C501 C502 C503 116.8(14)
C501 C502 H502 121.6
C503 C502 H502 121.6
C504 C503 C502 123.0(16)
C504 C503 H503 118.5
C502 C503 H503 118.5
C503 C504 C505 115.9(14)
C503 C504 H504 122.1
C505 C504 H504 122.1
C500 C505 C504 124.2(14)
C500 C505 H505 117.9
C504 C505 H505 117.9
C511 C506 C507 117.1(15)
C511 C506 H506 121.4
C507 C506 H506 121.4
C506 C507 C508 121.4(14)
C506 C507 H507 119.3
C508 C507 H507 119.3
C509 C508 C507 119.4(13)
C509 C508 H508 120.3
C507 C508 H508 120.3
C508 C509 C510 120.1(14)
C508 C509 H509 120.0
C510 C509 H509 120.0
C511 C510 C509 117.9(14)
C511 C510 H510 121.0
C509 C510 H510 121.0
C506 C511 C510 124.0(14)
C506 C511 H511 118.0
C510 C511 H511 118.0
C601 C600 C605 116(2)
C601 C600 H600 121.9
C605 C600 H600 121.9
C600 C601 C602 123(2)
C600 C601 H601 118.3
C602 C601 H601 118.3
C601 C602 C603 118(2)
C601 C602 H602 121.0
C603 C602 H602 121.0
C604 C603 C602 121(2)
C604 C603 H603 119.6
C602 C603 H603 119.6
C605 C604 C603 118(2)
C605 C604 H604 121.2
C603 C604 H604 121.2
C600 C605 C604 123(2)
C600 C605 H605 118.3
C604 C605 H605 118.3
C607 C606 C611 116(2)
C607 C606 H606 121.8
C611 C606 H606 121.8
C606 C607 C608 123(2)
C606 C607 H607 118.3
C608 C607 H607 118.3
C607 C608 C609 118(2)
C607 C608 H608 121.0
C609 C608 H608 121.0
C608 C609 C610 121(2)
C608 C609 H609 119.7
C610 C609 H609 119.7
C611 C610 C609 118(2)
C611 C610 H610 121.0
C609 C610 H610 121.0
C606 C611 C610 123(2)
C606 C611 H611 118.3
C610 C611 H611 118.3

loop_
_geom_bond_atom_site_label_1
_geom_bond_atom_site_label_2
_geom_bond_distance
Fe1 N1 1.902(8)
Fe1 O1 2.081(7)
Fe1 O2 2.110(7)
Fe1 P1 2.220(3)
Fe1 P3 2.241(4)
Fe1 P2 2.312(4)
Fe1 C52 2.423(11)
O1 C52 1.268(13)
C52 O2 1.277(14)
C52 C53 1.502(15)
C53 H53A 0.9800
C53 H53B 0.9800
C53 H53C 0.9800
N1 N2 1.307(11)
B1 C1 1.642(15)
B1 C9 1.647(10)
B1 C8 1.655(10)
B1 C7 1.659(10)
C1 C2 1.389(16)
C1 C6 1.417(16)
C2 C3 1.374(15)
C2 H2 0.9500
C3 C4 1.388(17)
C3 H3 0.9500
C4 C5 1.390(17)
C4 H4 0.9500
C5 C6 1.401(15)
C5 H5 0.9500
C6 H6 0.9500
C7 P1 1.820(10)
C7 H7A 0.9900
C7 H7B 0.9900
P1 C17 1.812(12)
P1 C10 1.848(11)
C10 C11 1.542(15)
C10 H10A 0.9900
C10 H10B 0.9900
C11 C12 1.522(17)
C11 C16 1.554(17)
C11 H11 1.0000
C12 C13 1.486(16)
C12 H12A 0.9900
C12 H12B 0.9900
C13 C14 1.521(18)
C13 H13A 0.9900
C13 H13B 0.9900
C14 C15 1.505(18)
C14 H14A 0.9900
C14 H14B 0.9900
C15 C16 1.498(16)
C15 H15A 0.9900
C15 H15B 0.9900
C16 H16A 0.9900
C16 H16B 0.9900
C17 C18 1.566(15)
C17 H17A 0.9900
C17 H17B 0.9900
C18 C19 1.495(16)
C18 C23 1.526(15)
C18 H18 1.0000
C19 C20 1.535(16)
C19 H19A 0.9900
C19 H19B 0.9900
C20 C21 1.529(17)
C20 H20A 0.9900
C20 H20B 0.9900
C21 C22 1.493(17)
C21 H21A 0.9900
C21 H21B 0.9900
C22 C23 1.536(16)
C22 H22A 0.9900
C22 H22B 0.9900
C23 H23A 0.9900
C23 H23B 0.9900
C8 P2 1.824(10)
C8 H8A 0.9900
C8 H8B 0.9900
P2 C24 1.844(12)
P2 C31 1.851(11)
C24 C25 1.548(16)
C24 H24A 0.9900
C24 H24B 0.9900
C25 C26 1.488(16)
C25 C30 1.535(16)
C25 H25 1.0000
C26 C27 1.509(18)
C26 H26A 0.9900
C26 H26B 0.9900
C27 C28 1.540(17)
C27 H27A 0.9900
C27 H27B 0.9900
C28 C29 1.509(17)
C28 H28A 0.9900
C28 H28B 0.9900
C29 C30 1.491(18)
C29 H29A 0.9900
C29 H29B 0.9900
C30 H30A 0.9900
C30 H30B 0.9900
C31 C32 1.557(14)
C31 H31A 0.9900
C31 H31B 0.9900
C32 C37 1.517(15)
C32 C33 1.534(16)
C32 H32 1.0000
C33 C34 1.523(15)
C33 H33A 0.9900
C33 H33B 0.9900
C34 C35 1.535(16)
C34 H34A 0.9900
C34 H34B 0.9900
C35 C36 1.507(16)
C35 H35A 0.9900
C35 H35B 0.9900
C36 C37 1.528(15)
C36 H36A 0.9900
C36 H36B 0.9900
C37 H37A 0.9900
C37 H37B 0.9900
C9 P3 1.815(10)
C9 H9A 0.9900
C9 H9B 0.9900
P3 C45 1.820(12)
P3 C38 1.833(11)
C38 C39 1.501(16)
C38 H38A 0.9900
C38 H38B 0.9900
C39 C40 1.516(17)
C39 C44 1.546(15)
C39 H39 1.0000
C40 C41 1.525(17)
C40 H40A 0.9900
C40 H40B 0.9900
C41 C42 1.527(17)
C41 H41A 0.9900
C41 H41B 0.9900
C42 C43 1.44(2)
C42 H42A 0.9900
C42 H42B 0.9900
C43 C44 1.527(18)
C43 H43A 0.9900
C43 H43B 0.9900
C44 H44A 0.9900
C44 H44B 0.9900
C45 C46 1.545(15)
C45 H45A 0.9900
C45 H45B 0.9900
C46 C51 1.510(15)
C46 C47 1.555(15)
C46 H46 1.0000
C47 C48 1.501(16)
C47 H47A 0.9900
C47 H47B 0.9900
C48 C49 1.491(16)
C48 H48A 0.9900
C48 H48B 0.9900
C49 C50 1.541(16)
C49 H49A 0.9900
C49 H49B 0.9900
C50 C51 1.525(15)
C50 H50A 0.9900
C50 H50B 0.9900
C51 H51A 0.9900
C51 H51B 0.9900
Fe2 N2 1.898(8)
Fe2 O3 2.065(8)
Fe2 O4 2.112(7)
Fe2 P4 2.219(3)
Fe2 P6 2.225(4)
Fe2 P5 2.328(4)
Fe2 C105 2.437(11)
O3 C105 1.258(14)
C105 O4 1.282(15)
C105 C106 1.483(15)
C106 H10Z 0.9800
C106 H10Y 0.9800
C106 H10X 0.9800
B2 C61 1.650(11)
B2 C60 1.654(11)
B2 C54 1.654(16)
B2 C62 1.656(11)
C54 C55 1.374(17)
C54 C59 1.407(16)
C55 C56 1.367(17)
C55 H55 0.9500
C56 C57 1.357(19)
C56 H56 0.9500
C57 C58 1.407(18)
C57 H57 0.9500
C58 C59 1.395(17)
C58 H58 0.9500
C59 H59 0.9500
C60 P4 1.816(10)
C60 H60A 0.9900
C60 H60B 0.9900
P4 C63 1.848(13)
P4 C70 1.860(11)
C63 C64 1.527(15)
C63 H63A 0.9900
C63 H63B 0.9900
C64 C65 1.513(15)
C64 C69 1.545(16)
C64 H64 1.0000
C65 C66 1.528(16)
C65 H65A 0.9900
C65 H65B 0.9900
C66 C67 1.532(17)
C66 H66A 0.9900
C66 H66B 0.9900
C67 C68 1.505(17)
C67 H67A 0.9900
C67 H67B 0.9900
C68 C69 1.500(16)
C68 H68A 0.9900
C68 H68B 0.9900
C69 H69A 0.9900
C69 H69B 0.9900
C70 C71 1.548(15)
C70 H70A 0.9900
C70 H70B 0.9900
C71 C76 1.526(18)
C71 C72 1.532(17)
C71 H71 1.0000
C72 C73 1.484(17)
C72 H72A 0.9900
C72 H72B 0.9900
C73 C74 1.53(2)
C73 H73A 0.9900
C73 H73B 0.9900
C74 C75 1.519(19)
C74 H74A 0.9900
C74 H74B 0.9900
C75 C76 1.476(17)
C75 H75A 0.9900
C75 H75B 0.9900
C76 H76A 0.9900
C76 H76B 0.9900
C61 P5 1.816(10)
C61 H61A 0.9900
C61 H61B 0.9900
P5 C77 1.793(13)
P5 C84 1.837(12)
C77 C78 1.530(16)
C77 H77A 0.9900
C77 H77B 0.9900
C78 C83 1.528(16)
C78 C79 1.550(17)
C78 H78 1.0000
C79 C80 1.535(17)
C79 H79A 0.9900
C79 H79B 0.9900
C80 C81 1.506(17)
C80 H80A 0.9900
C80 H80B 0.9900
C81 C82 1.510(18)
C81 H81A 0.9900
C81 H81B 0.9900
C82 C83 1.536(16)
C82 H82A 0.9900
C82 H82B 0.9900
C83 H83A 0.9900
C83 H83B 0.9900
C84 C85 1.529(15)
C84 H84A 0.9900
C84 H84B 0.9900
C85 C90 1.501(17)
C85 C86 1.546(18)
C85 H85 1.0000
C86 C87 1.509(16)
C86 H86A 0.9900
C86 H86B 0.9900
C87 C88 1.526(18)
C87 H87A 0.9900
C87 H87B 0.9900
C88 C89 1.521(18)
C88 H88A 0.9900
C88 H88B 0.9900
C89 C90 1.521(16)
C89 H89A 0.9900
C89 H89B 0.9900
C90 H90A 0.9900
C90 H90B 0.9900
C62 P6 1.790(11)
C62 H62A 0.9900
C62 H62B 0.9900
P6 C98 1.836(12)
P6 C91 1.841(12)
C91 C92 1.540(16)
C91 H91A 0.9900
C91 H91B 0.9900
C92 C93 1.523(16)
C92 C97 1.534(16)
C92 H92 1.0000
C93 C94 1.529(17)
C93 H93A 0.9900
C93 H93B 0.9900
C94 C95 1.512(19)
C94 H94A 0.9900
C94 H94B 0.9900
C95 C96 1.495(18)
C95 H95A 0.9900
C95 H95B 0.9900
C96 C97 1.530(17)
C96 H96A 0.9900
C96 H96B 0.9900
C97 H97A 0.9900
C97 H97B 0.9900
C98 C99 1.482(18)
C98 H98A 0.9900
C98 H98B 0.9900
C99 C100 1.504(18)
C99 C104 1.570(18)
C99 H99 1.0000
C100 C101 1.51(2)
C100 H10E 0.9900
C100 H10F 0.9900
C101 C102 1.51(2)
C101 H10G 0.9900
C101 H10H 0.9900
C102 C103 1.49(2)
C102 H10I 0.9900
C102 H10J 0.9900
C103 C104 1.547(19)
C103 H10K 0.9900
C103 H10L 0.9900
C104 H10M 0.9900
C104 H10N 0.9900
Fe1A N1A 1.901(13)
Fe1A O1A 2.089(16)
Fe1A O2A 2.115(15)
Fe1A P1A 2.211(11)
Fe1A P3A 2.241(12)
Fe1A P2A 2.303(13)
Fe1A C52A 2.429(16)
O1A C52A 1.26(2)
C52A O2A 1.27(2)
C52A C53A 1.50(2)
C53A H53D 0.9800
C53A H53E 0.9800
C53A H53F 0.9800
N1A N2A 1.303(19)
B1A C1A 1.64(2)
B1A C8A 1.656(13)
B1A C7A 1.657(14)
B1A C9A 1.660(13)
C1A C2A 1.39(2)
C1A C6A 1.42(2)
C2A C3A 1.38(2)
C2A H2A 0.9500
C3A C4A 1.39(2)
C3A H3A 0.9500
C4A C5A 1.39(2)
C4A H4A 0.9500
C5A C6A 1.40(2)
C5A H5A 0.9500
C6A H6A 0.9500
C7A P1A 1.823(17)
C7A H7A1 0.9900
C7A H7A2 0.9900
P1A C17A 1.82(2)
P1A C10A 1.860(19)
C10A C11A 1.55(2)
C10A H10C 0.9900
C10A H10D 0.9900
C11A C12A 1.51(2)
C11A C16A 1.54(2)
C11A H11A 1.0000
C12A C13A 1.48(2)
C12A H12C 0.9900
C12A H12D 0.9900
C13A C14A 1.53(3)
C13A H13C 0.9900
C13A H13D 0.9900
C14A C15A 1.51(2)
C14A H14C 0.9900
C14A H14D 0.9900
C15A C16A 1.49(2)
C15A H15C 0.9900
C15A H15D 0.9900
C16A H16C 0.9900
C16A H16D 0.9900
C17A C18A 1.57(2)
C17A H17C 0.9900
C17A H17D 0.9900
C18A C19A 1.50(2)
C18A C23A 1.54(2)
C18A H18A 1.0000
C19A C20A 1.54(2)
C19A H19C 0.9900
C19A H19D 0.9900
C20A C21A 1.53(2)
C20A H20C 0.9900
C20A H20D 0.9900
C21A C22A 1.50(2)
C21A H21C 0.9900
C21A H21D 0.9900
C22A C23A 1.54(2)
C22A H22C 0.9900
C22A H22D 0.9900
C23A H23C 0.9900
C23A H23D 0.9900
C8A P2A 1.822(17)
C8A H8A1 0.9900
C8A H8A2 0.9900
P2A C24A 1.84(2)
P2A C31A 1.853(18)
C24A C25A 1.55(2)
C24A H24C 0.9900
C24A H24D 0.9900
C25A C26A 1.50(2)
C25A C30A 1.54(2)
C25A H25A 1.0000
C26A C27A 1.52(2)
C26A H26C 0.9900
C26A H26D 0.9900
C27A C28A 1.53(2)
C27A H27C 0.9900
C27A H27D 0.9900
C28A C29A 1.51(2)
C28A H28C 0.9900
C28A H28D 0.9900
C29A C30A 1.49(2)
C29A H29C 0.9900
C29A H29D 0.9900
C30A H30C 0.9900
C30A H30D 0.9900
C31A C32A 1.56(2)
C31A H31C 0.9900
C31A H31D 0.9900
C32A C37A 1.52(2)
C32A C33A 1.54(2)
C32A H32A 1.0000
C33A C34A 1.52(2)
C33A H33C 0.9900
C33A H33D 0.9900
C34A C35A 1.54(2)
C34A H34C 0.9900
C34A H34D 0.9900
C35A C36A 1.51(2)
C35A H35C 0.9900
C35A H35D 0.9900
C36A C37A 1.53(2)
C36A H36C 0.9900
C36A H36D 0.9900
C37A H37C 0.9900
C37A H37D 0.9900
C9A P3A 1.818(17)
C9A H9A1 0.9900
C9A H9A2 0.9900
P3A C38A 1.820(18)
P3A C45A 1.834(19)
C38A C39A 1.48(2)
C38A H38C 0.9900
C38A H38D 0.9900
C39A C40A 1.51(2)
C39A C44A 1.55(2)
C39A H39A 1.0000
C40A C41A 1.53(2)
C40A H40C 0.9900
C40A H40D 0.9900
C41A C42A 1.52(2)
C41A H41C 0.9900
C41A H41D 0.9900
C42A C43A 1.42(3)
C42A H42C 0.9900
C42A H42D 0.9900
C43A C44A 1.52(2)
C43A H43C 0.9900
C43A H43D 0.9900
C44A H44C 0.9900
C44A H44D 0.9900
C45A C46A 1.56(2)
C45A H45C 0.9900
C45A H45D 0.9900
C46A C51A 1.52(2)
C46A C47A 1.56(2)
C46A H46A 1.0000
C47A C48A 1.50(2)
C47A H47C 0.9900
C47A H47D 0.9900
C48A C49A 1.49(2)
C48A H48C 0.9900
C48A H48D 0.9900
C49A C50A 1.54(2)
C49A H49C 0.9900
C49A H49D 0.9900
C50A C51A 1.53(2)
C50A H50C 0.9900
C50A H50D 0.9900
C51A H51C 0.9900
C51A H51D 0.9900
Fe2A N2A 1.904(13)
Fe2A O3A 2.073(17)
Fe2A O4A 2.106(15)
Fe2A P6A 2.216(13)
Fe2A P4A 2.222(12)
Fe2A P5A 2.325(12)
Fe2A C205 2.440(17)
O3A C205 1.26(2)
C205 O4A 1.28(2)
C205 C206 1.49(2)
C206 H20X 0.9800
C206 H20Y 0.9800
C206 H20Z 0.9800
B2A C54A 1.65(2)
B2A C61A 1.655(14)
B2A C62A 1.657(14)
B2A C60A 1.658(14)
C54A C55A 1.37(2)
C54A C59A 1.40(2)
C55A C56A 1.37(2)
C55A H55A 0.9500
C56A C57A 1.36(2)
C56A H56A 0.9500
C57A C58A 1.41(2)
C57A H57A 0.9500
C58A C59A 1.40(2)
C58A H58A 0.9500
C59A H59A 0.9500
C60A P4A 1.815(18)
C60A H60C 0.9900
C60A H60D 0.9900
P4A C63A 1.86(2)
P4A C70A 1.863(19)
C63A C64A 1.54(2)
C63A H63C 0.9900
C63A H63D 0.9900
C64A C65A 1.52(2)
C64A C69A 1.55(2)
C64A H64A 1.0000
C65A C66A 1.53(2)
C65A H65C 0.9900
C65A H65D 0.9900
C66A C67A 1.53(2)
C66A H66C 0.9900
C66A H66D 0.9900
C67A C68A 1.51(2)
C67A H67C 0.9900
C67A H67D 0.9900
C68A C69A 1.50(2)
C68A H68C 0.9900
C68A H68D 0.9900
C69A H69C 0.9900
C69A H69D 0.9900
C70A C71A 1.55(2)
C70A H70C 0.9900
C70A H70D 0.9900
C71A C76A 1.53(2)
C71A C72A 1.54(3)
C71A H71A 1.0000
C72A C73A 1.48(2)
C72A H72C 0.9900
C72A H72D 0.9900
C73A C74A 1.53(3)
C73A H73C 0.9900
C73A H73D 0.9900
C74A C75A 1.51(3)
C74A H74C 0.9900
C74A H74D 0.9900
C75A C76A 1.47(2)
C75A H75C 0.9900
C75A H75D 0.9900
C76A H76C 0.9900
C76A H76D 0.9900
C61A P5A 1.814(18)
C61A H61C 0.9900
C61A H61D 0.9900
P5A C77A 1.80(2)
P5A C84A 1.842(19)
C77A C78A 1.53(2)
C77A H77C 0.9900
C77A H77D 0.9900
C78A C83A 1.53(2)
C78A C79A 1.55(2)
C78A H78A 1.0000
C79A C80A 1.53(2)
C79A H79C 0.9900
C79A H79D 0.9900
C80A C81A 1.51(2)
C80A H80C 0.9900
C80A H80D 0.9900
C81A C82A 1.51(3)
C81A H81C 0.9900
C81A H81D 0.9900
C82A C83A 1.54(2)
C82A H82C 0.9900
C82A H82D 0.9900
C83A H83C 0.9900
C83A H83D 0.9900
C84A C85A 1.53(2)
C84A H84C 0.9900
C84A H84D 0.9900
C85A C90A 1.50(2)
C85A C86A 1.55(2)
C85A H85A 1.0000
C86A C87A 1.51(2)
C86A H86C 0.9900
C86A H86D 0.9900
C87A C88A 1.52(3)
C87A H87C 0.9900
C87A H87D 0.9900
C88A C89A 1.52(2)
C88A H88C 0.9900
C88A H88D 0.9900
C89A C90A 1.52(2)
C89A H89C 0.9900
C89A H89D 0.9900
C90A H90C 0.9900
C90A H90D 0.9900
C62A P6A 1.793(18)
C62A H62C 0.9900
C62A H62D 0.9900
P6A C98A 1.826(19)
P6A C91A 1.84(2)
C91A C92A 1.55(2)
C91A H91C 0.9900
C91A H91D 0.9900
C92A C93A 1.52(2)
C92A C97A 1.53(2)
C92A H92A 1.0000
C93A C94A 1.53(2)
C93A H93C 0.9900
C93A H93D 0.9900
C94A C95A 1.52(3)
C94A H94C 0.9900
C94A H94D 0.9900
C95A C96A 1.49(2)
C95A H95C 0.9900
C95A H95D 0.9900
C96A C97A 1.53(2)
C96A H96C 0.9900
C96A H96D 0.9900
C97A H97C 0.9900
C97A H97D 0.9900
C98A C99A 1.47(2)
C98A H98C 0.9900
C98A H98D 0.9900
C99A C200 1.50(3)
C99A C204 1.57(3)
C99A H99A 1.0000
C200 C201 1.51(3)
C200 H20E 0.9900
C200 H20F 0.9900
C201 C202 1.51(3)
C201 H20G 0.9900
C201 H20H 0.9900
C202 C203 1.50(3)
C202 H20I 0.9900
C202 H20J 0.9900
C203 C204 1.55(3)
C203 H20K 0.9900
C203 H20L 0.9900
C204 H20M 0.9900
C204 H20N 0.9900
C500 C505 1.360(14)
C500 C501 1.364(14)
C500 H500 0.9500
C501 C502 1.372(15)
C501 H501 0.9500
C502 C503 1.381(14)
C502 H502 0.9500
C503 C504 1.371(14)
C503 H503 0.9500
C504 C505 1.376(15)
C504 H504 0.9500
C505 H505 0.9500
C506 C511 1.355(14)
C506 C507 1.364(14)
C506 H506 0.9500
C507 C508 1.384(14)
C507 H507 0.9500
C508 C509 1.372(13)
C508 H508 0.9500
C509 C510 1.378(14)
C509 H509 0.9500
C510 C511 1.364(15)
C510 H510 0.9500
C511 H511 0.9500
C600 C601 1.364(17)
C600 C605 1.366(17)
C600 H600 0.9500
C601 C602 1.373(17)
C601 H601 0.9500
C602 C603 1.375(16)
C602 H602 0.9500
C603 C604 1.375(16)
C603 H603 0.9500
C604 C605 1.373(17)
C604 H604 0.9500
C605 H605 0.9500
C606 C607 1.362(16)
C606 C611 1.364(17)
C606 H606 0.9500
C607 C608 1.374(17)
C607 H607 0.9500
C608 C609 1.376(16)
C608 H608 0.9500
C609 C610 1.376(16)
C609 H609 0.9500
C610 C611 1.371(17)
C610 H610 0.9500
C611 H611 0.9500
